data_4504635
loop_
_publ_author_name
'Nichol, Gary S.'
'Clegg, William'

_publ_section_title
;
 The Importance of Weak C&#x2212;H&#x00B7;&#x00B7;&#x00B7;O Bonds and
 \p&#x00B7;&#x00B7;&#x00B7;\p Stacking Interactions in the Formation of
 Organic 1,8-Bis(dimethylamino)naphthalene Complexes withZ&#x2018; &gt; 1
;
_journal_issue 2
_journal_name_full 'Crystal Growth &amp; Design'
_journal_page_first 451
_journal_paper_doi 10.1021/cg0503806
_journal_volume 6
_journal_year 2006
_chemical_absolute_configuration unk
_chemical_formula_moiety 'C14 H19 N2 +, C5 H3 N2 O4'
_chemical_formula_sum 'C19 H22 N4 O4'
_chemical_formula_weight 370.41
_chemical_name_systematic
;
1-dimethylammonium,8-dimethylaminonaphthalene ororate
;
_space_group_IT_number 4
_symmetry_cell_setting monoclinic
_symmetry_space_group_name_Hall 'P 2yb'
_symmetry_space_group_name_H-M 'P 1 21 1'
_atom_sites_solution_hydrogens difmap
_atom_sites_solution_primary direct
_atom_sites_solution_secondary difmap
_audit_creation_method SHELXL-97
_cell_angle_alpha 90.00
_cell_angle_beta 106.598(16)
_cell_angle_gamma 90.00
_cell_formula_units_Z 16
_cell_length_a 25.641(7)
_cell_length_b 11.581(2)
_cell_length_c 27.303(8)
_cell_measurement_reflns_used 28494
_cell_measurement_temperature 150(2)
_cell_measurement_theta_max 25.0
_cell_measurement_theta_min 2.2
_cell_volume 7770(3)
_computing_cell_refinement 'Bruker SAINT'
_computing_data_collection 'Bruker SMART'
_computing_data_reduction 'Bruker SAINT'
_computing_molecular_graphics 'Bruker SHELXTL'
_computing_publication_material 'Bruker SHELXTL and local programs'
_computing_structure_refinement 'Bruker SHELXTL'
_computing_structure_solution 'Bruker SHELXTL'
_diffrn_ambient_temperature 150(2)
_diffrn_measured_fraction_theta_full 0.998
_diffrn_measured_fraction_theta_max 0.998
_diffrn_measurement_device_type 'Bruker SMART 1K CCD diffractometer'
_diffrn_measurement_method 'thin-slice \w scans'
_diffrn_radiation_monochromator graphite
_diffrn_radiation_source 'sealed tube'
_diffrn_radiation_type MoK\a
_diffrn_radiation_wavelength 0.71073
_diffrn_reflns_av_R_equivalents 0.0567
_diffrn_reflns_av_sigmaI/netI 0.0560
_diffrn_reflns_limit_h_max 30
_diffrn_reflns_limit_h_min -30
_diffrn_reflns_limit_k_max 13
_diffrn_reflns_limit_k_min -13
_diffrn_reflns_limit_l_max 32
_diffrn_reflns_limit_l_min -32
_diffrn_reflns_number 56638
_diffrn_reflns_theta_full 25.02
_diffrn_reflns_theta_max 25.02
_diffrn_reflns_theta_min 0.78
_diffrn_standards_number 0
_exptl_absorpt_coefficient_mu 0.091
_exptl_absorpt_correction_T_max 0.9715
_exptl_absorpt_correction_T_min 0.8991
_exptl_absorpt_correction_type multi-scan
_exptl_absorpt_process_details 'SADABS; Sheldrick 2003'
_exptl_crystal_colour colourless
_exptl_crystal_density_diffrn 1.267
_exptl_crystal_density_method 'not measured'
_exptl_crystal_description block
_exptl_crystal_F_000 3136
_exptl_crystal_size_max 0.51
_exptl_crystal_size_mid 0.43
_exptl_crystal_size_min 0.32
_platon_squeeze_details
; ?
SQUEEZE used to remove what appeared to be either disordered solvent or 
disordered proton sponge.  This disorder could not be satisfactorily modelled
either as methanol or PS.  wR2 dropped by around 15% after SQUEEZE
;
_refine_diff_density_max 0.628
_refine_diff_density_min -0.399
_refine_diff_density_rms 0.074
_refine_ls_abs_structure_details 'Flack H D (1983), Acta Cryst. A39, 876-881'
_refine_ls_extinction_method none
_refine_ls_goodness_of_fit_ref 1.066
_refine_ls_hydrogen_treatment mixed
_refine_ls_matrix_type full
_refine_ls_number_parameters 2001
_refine_ls_number_reflns 14444
_refine_ls_number_restraints 913
_refine_ls_restrained_S_all 1.033
_refine_ls_R_factor_all 0.1023
_refine_ls_R_factor_gt 0.0802
_refine_ls_shift/su_max 0.009
_refine_ls_shift/su_mean 0.000
_refine_ls_structure_factor_coef Fsqd
_refine_ls_weighting_details 'calc w=1/[\s^2^(Fo^2^)+(0.0940P)^2^+17.8674P] where P=(Fo^2^+2Fc^2^)/3'
_refine_ls_weighting_scheme calc
_refine_ls_wR_factor_gt 0.2090
_refine_ls_wR_factor_ref 0.2212
_reflns_number_gt 10802
_reflns_number_total 14444
_reflns_threshold_expression I>2\s(I)
_cod_data_source_file cg0503806si20050804_115445.cif
_cod_data_source_block 4
_cod_original_sg_symbol_H-M 'P 21'
_cod_database_code 4504635

loop_
_symmetry_equiv_pos_as_xyz
'x, y, z'
'-x, y+1/2, -z'

loop_
_atom_site_label
_atom_site_type_symbol
_atom_site_fract_x
_atom_site_fract_y
_atom_site_fract_z
_atom_site_U_iso_or_equiv
_atom_site_adp_type
_atom_site_occupancy
_atom_site_symmetry_multiplicity
_atom_site_calc_flag
_atom_site_refinement_flags
O1 O 1.0491(2) 0.4967(6) 0.6580(2) 0.0456(15) Uani 1 1 d .
O2 O 0.8919(2) 0.6133(6) 0.5437(2) 0.0449(16) Uani 1 1 d .
O3 O 0.9052(2) 0.5131(6) 0.75493(18) 0.0411(14) Uani 1 1 d .
O4 O 0.8354(2) 0.5710(9) 0.6925(2) 0.077(3) Uani 1 1 d .
N1 N 0.8899(2) 0.5727(6) 0.6244(2) 0.0282(14) Uani 1 1 d .
H1 H 0.8544 0.5829 0.6164 0.034 Uiso 1 1 calc R
N2 N 0.9699(2) 0.5571(6) 0.6019(2) 0.0311(15) Uani 1 1 d .
H2 H 0.9871 0.5620 0.5783 0.037 Uiso 1 1 calc R
C1 C 1.0010(3) 0.5218(7) 0.6507(3) 0.0304(17) Uani 1 1 d U
C2 C 0.9162(3) 0.5846(7) 0.5874(3) 0.0295(18) Uani 1 1 d .
C3 C 0.9711(3) 0.5205(7) 0.6873(3) 0.0302(17) Uani 1 1 d U
H3 H 0.9893 0.5021 0.7219 0.036 Uiso 1 1 calc R
C4 C 0.9182(3) 0.5448(6) 0.6739(3) 0.0233(15) Uani 1 1 d U
C5 C 0.8828(3) 0.5428(7) 0.7118(3) 0.0308(17) Uani 1 1 d U
O5 O 0.1803(2) 0.5286(6) 0.69082(19) 0.0396(14) Uani 1 1 d .
O6 O 0.27472(19) 0.5650(5) 0.57319(19) 0.0339(13) Uani 1 1 d .
O7 O 0.0353(2) 0.5601(7) 0.5367(2) 0.0501(17) Uani 1 1 d .
O8 O 0.0734(2) 0.5672(6) 0.4723(2) 0.0500(17) Uani 1 1 d .
N3 N 0.1325(2) 0.5417(6) 0.6079(2) 0.0281(14) Uani 1 1 d .
H3A H 0.1015 0.5368 0.6156 0.034 Uiso 1 1 calc R
N4 N 0.2268(2) 0.5448(6) 0.6314(2) 0.0291(14) Uani 1 1 d .
H4 H 0.2580 0.5389 0.6554 0.035 Uiso 1 1 calc R
C6 C 0.1793(3) 0.5387(7) 0.6460(3) 0.0317(18) Uani 1 1 d .
C7 C 0.2286(3) 0.5595(7) 0.5815(3) 0.0269(16) Uani 1 1 d U
C8 C 0.1770(3) 0.5612(7) 0.5421(3) 0.0248(15) Uani 1 1 d U
H8 H 0.1755 0.5683 0.5071 0.030 Uiso 1 1 calc R
C9 C 0.1311(3) 0.5523(7) 0.5568(3) 0.0281(16) Uani 1 1 d U
C10 C 0.0746(3) 0.5596(8) 0.5188(3) 0.0317(18) Uani 1 1 d U
O9 O 0.3887(2) 0.5712(6) 0.54220(19) 0.0462(16) Uani 1 1 d .
O10 O 0.5511(2) 0.5581(8) 0.6631(2) 0.060(2) Uani 1 1 d .
O11 O 0.4033(2) 0.5736(8) 0.7590(2) 0.063(2) Uani 1 1 d .
O12 O 0.3319(2) 0.5331(8) 0.6925(2) 0.066(2) Uani 1 1 d .
N5 N 0.3880(2) 0.5624(5) 0.6248(2) 0.0253(13) Uani 1 1 d .
H5 H 0.3522 0.5624 0.6161 0.030 Uiso 1 1 calc R
N6 N 0.4698(2) 0.5618(6) 0.6037(2) 0.0281(14) Uani 1 1 d .
H6 H 0.4867 0.5607 0.5798 0.034 Uiso 1 1 calc R
C11 C 0.4132(3) 0.5649(7) 0.5878(3) 0.0273(16) Uani 1 1 d .
C12 C 0.5020(3) 0.5605(8) 0.6544(3) 0.0350(18) Uani 1 1 d U
C13 C 0.4708(3) 0.5592(8) 0.6914(3) 0.0371(19) Uani 1 1 d U
H13 H 0.4894 0.5581 0.7269 0.045 Uiso 1 1 calc R
C14 C 0.4164(3) 0.5598(7) 0.6761(3) 0.0304(17) Uani 1 1 d U
C15 C 0.3797(3) 0.5567(9) 0.7129(3) 0.043(2) Uani 1 1 d U
O13 O 0.6851(2) 0.5680(4) 0.69394(17) 0.0268(11) Uani 1 1 d .
O14 O 0.7744(2) 0.5679(4) 0.57293(18) 0.0291(12) Uani 1 1 d .
O15 O 0.5737(2) 0.5382(7) 0.4756(2) 0.0501(17) Uani 1 1 d .
O16 O 0.5376(2) 0.5464(7) 0.5411(2) 0.0507(17) Uani 1 1 d .
N7 N 0.6352(2) 0.5605(5) 0.6097(2) 0.0208(12) Uani 1 1 d .
H7 H 0.6044 0.5597 0.6179 0.025 Uiso 1 1 calc R
N8 N 0.7291(2) 0.5666(5) 0.6324(2) 0.0236(13) Uani 1 1 d .
H8A H 0.7605 0.5677 0.6563 0.028 Uiso 1 1 calc R
C16 C 0.6836(3) 0.5661(6) 0.6488(3) 0.0242(16) Uani 1 1 d .
C17 C 0.7313(3) 0.5658(6) 0.5825(3) 0.0213(14) Uani 1 1 d U
C18 C 0.6790(3) 0.5574(6) 0.5447(2) 0.0213(14) Uani 1 1 d U
H18 H 0.6770 0.5527 0.5095 0.026 Uiso 1 1 calc R
C19 C 0.6333(3) 0.5561(6) 0.5592(3) 0.0220(14) Uani 1 1 d U
C20 C 0.5755(3) 0.5458(7) 0.5205(3) 0.0320(18) Uani 1 1 d U
O17 O 0.6328(2) 0.1341(7) 0.9318(2) 0.0559(19) Uani 1 1 d .
O18 O 0.72469(18) 0.1026(5) 0.81333(18) 0.0281(12) Uani 1 1 d .
O19 O 0.5231(2) 0.0512(7) 0.71629(19) 0.057(2) Uani 1 1 d .
O20 O 0.4869(2) 0.0513(6) 0.78203(19) 0.0446(16) Uani 1 1 d .
N9 N 0.5841(2) 0.0935(6) 0.8497(2) 0.0281(15) Uani 1 1 d .
H9 H 0.5537 0.0905 0.8584 0.034 Uiso 1 1 calc R
N10 N 0.6772(2) 0.1174(5) 0.8714(2) 0.0266(14) Uani 1 1 d .
H10 H 0.7081 0.1318 0.8949 0.032 Uiso 1 1 calc R
C21 C 0.6314(3) 0.1146(8) 0.8872(3) 0.0302(18) Uani 1 1 d .
C22 C 0.6802(3) 0.1001(6) 0.8225(2) 0.0218(15) Uani 1 1 d U
C23 C 0.6280(3) 0.0829(6) 0.7846(3) 0.0221(15) Uani 1 1 d U
H23 H 0.6264 0.0760 0.7495 0.026 Uiso 1 1 calc R
C24 C 0.5813(3) 0.0766(6) 0.7988(2) 0.0233(15) Uani 1 1 d U
C25 C 0.5252(3) 0.0576(7) 0.7622(3) 0.0310(17) Uani 1 1 d U
O21 O 0.83911(19) 0.0545(5) 0.78692(16) 0.0308(12) Uani 1 1 d .
O22 O 1.00325(19) 0.1289(5) 0.90280(19) 0.0379(14) Uani 1 1 d .
O23 O 0.85992(19) 0.1775(5) 0.99925(17) 0.0355(13) Uani 1 1 d .
O24 O 0.78389(19) 0.1640(6) 0.93296(19) 0.0399(14) Uani 1 1 d .
N11 N 0.8398(2) 0.1056(5) 0.8673(2) 0.0211(12) Uani 1 1 d .
H11 H 0.8041 0.1028 0.8592 0.025 Uiso 1 1 calc R
N12 N 0.9202(2) 0.0925(6) 0.8451(2) 0.0270(14) Uani 1 1 d .
H12 H 0.9371 0.0789 0.8218 0.032 Uiso 1 1 calc R
C26 C 0.8647(3) 0.0834(6) 0.8301(3) 0.0276(17) Uani 1 1 d .
C27 C 0.9530(3) 0.1216(7) 0.8945(3) 0.0280(16) Uani 1 1 d U
C28 C 0.9236(3) 0.1368(7) 0.9324(3) 0.0272(16) Uani 1 1 d U
H28 H 0.9428 0.1496 0.9672 0.033 Uiso 1 1 calc R
C29 C 0.8687(3) 0.1326(6) 0.9175(2) 0.0230(15) Uani 1 1 d U
C30 C 0.8349(3) 0.1594(7) 0.9536(3) 0.0288(16) Uani 1 1 d U
O25 O 0.1378(2) 0.1156(6) 0.9317(2) 0.0440(15) Uani 1 1 d .
O26 O 0.2237(2) 0.0064(6) 0.8158(2) 0.0402(14) Uani 1 1 d .
O27 O -0.0121(2) 0.0721(7) 0.7819(2) 0.0510(18) Uani 1 1 d .
O28 O 0.0216(2) 0.0541(7) 0.71671(19) 0.0524(18) Uani 1 1 d .
N13 N 0.0850(2) 0.0884(5) 0.8485(2) 0.0261(14) Uani 1 1 d .
H13A H 0.0544 0.1041 0.8556 0.031 Uiso 1 1 calc R
N14 N 0.1786(2) 0.0619(5) 0.8721(2) 0.0244(13) Uani 1 1 d .
H14 H 0.2102 0.0605 0.8958 0.029 Uiso 1 1 calc R
C31 C 0.1334(3) 0.0909(7) 0.8885(3) 0.0254(16) Uani 1 1 d .
C32 C 0.1797(3) 0.0351(7) 0.8231(3) 0.0289(16) Uani 1 1 d U
C33 C 0.1279(3) 0.0400(7) 0.7859(3) 0.0283(16) Uani 1 1 d U
H33 H 0.1253 0.0267 0.7510 0.034 Uiso 1 1 calc R
C34 C 0.0826(3) 0.0634(7) 0.7996(3) 0.0259(15) Uani 1 1 d U
C35 C 0.0243(3) 0.0628(8) 0.7616(3) 0.0344(19) Uani 1 1 d U
O29 O 0.3395(2) 0.0052(6) 0.78569(19) 0.0458(16) Uani 1 1 d .
O30 O 0.5007(2) 0.0844(5) 0.90248(19) 0.0367(14) Uani 1 1 d .
O31 O 0.3614(2) 0.0434(6) 1.00246(19) 0.0459(16) Uani 1 1 d .
O32 O 0.28451(18) 0.0386(5) 0.93787(17) 0.0276(11) Uani 1 1 d .
N15 N 0.3409(2) 0.0277(6) 0.8683(2) 0.0240(13) Uani 1 1 d .
H15 H 0.3058 0.0127 0.8608 0.029 Uiso 1 1 calc R
N16 N 0.4203(2) 0.0475(6) 0.8457(2) 0.0278(14) Uani 1 1 d .
H16 H 0.4373 0.0459 0.8219 0.033 Uiso 1 1 calc R
C36 C 0.3639(3) 0.0279(7) 0.8295(3) 0.0311(18) Uani 1 1 d .
C37 C 0.4512(3) 0.0683(6) 0.8934(3) 0.0213(14) Uani 1 1 d U
C38 C 0.4226(3) 0.0706(6) 0.9318(3) 0.0220(14) Uani 1 1 d U
H38 H 0.4418 0.0872 0.9663 0.026 Uiso 1 1 calc R
C39 C 0.3681(3) 0.0492(6) 0.9188(2) 0.0176(13) Uani 1 1 d U
C40 C 0.3354(3) 0.0447(7) 0.9566(3) 0.0252(16) Uani 1 1 d U
N17 N 0.0779(3) 0.9392(7) 0.5749(2) 0.0354(16) Uani 1 1 d .
H17N H 0.070(3) 1.037(8) 0.577(3) 0.043 Uiso 1 1 d .
N18 N 0.0702(2) 1.1609(6) 0.5899(2) 0.0323(15) Uani 1 1 d .
C41 C 0.1316(3) 0.9388(7) 0.6131(3) 0.0305(16) Uani 1 1 d U
C42 C 0.1626(3) 0.8435(7) 0.6239(3) 0.0394(19) Uani 1 1 d U
H42 H 0.1511 0.7751 0.6046 0.047 Uiso 1 1 calc R
C43 C 0.2122(3) 0.8436(8) 0.6637(3) 0.0400(19) Uani 1 1 d U
H43 H 0.2333 0.7750 0.6715 0.048 Uiso 1 1 calc R
C44 C 0.2294(3) 0.9400(8) 0.6903(3) 0.0343(17) Uani 1 1 d U
H44 H 0.2626 0.9388 0.7169 0.041 Uiso 1 1 calc R
C45 C 0.2000(3) 1.0410(7) 0.6799(3) 0.0282(15) Uani 1 1 d U
C46 C 0.1494(3) 1.0459(7) 0.6395(3) 0.0278(15) Uani 1 1 d U
C47 C 0.1228(3) 1.1546(7) 0.6306(3) 0.0293(16) Uani 1 1 d U
C48 C 0.1429(3) 1.2516(7) 0.6578(3) 0.0337(17) Uani 1 1 d U
H48 H 0.1234 1.3223 0.6504 0.040 Uiso 1 1 calc R
C49 C 0.1927(3) 1.2470(8) 0.6970(3) 0.0373(18) Uani 1 1 d U
H49 H 0.2071 1.3141 0.7162 0.045 Uiso 1 1 calc R
C50 C 0.2191(3) 1.1463(7) 0.7065(3) 0.0299(16) Uani 1 1 d U
H50 H 0.2528 1.1445 0.7327 0.036 Uiso 1 1 calc R
C51 C 0.0809(4) 0.8979(9) 0.5237(3) 0.049(2) Uani 1 1 d .
H51A H 0.1102 0.9386 0.5144 0.074 Uiso 1 1 calc R
H51B H 0.0462 0.9135 0.4979 0.074 Uiso 1 1 calc R
H51C H 0.0881 0.8147 0.5252 0.074 Uiso 1 1 calc R
C52 C 0.0383(3) 0.8733(10) 0.5938(4) 0.053(3) Uani 1 1 d .
H52A H 0.0397 0.7916 0.5849 0.079 Uiso 1 1 calc R
H52B H 0.0016 0.9034 0.5780 0.079 Uiso 1 1 calc R
H52C H 0.0472 0.8812 0.6310 0.079 Uiso 1 1 calc R
C53 C 0.0712(4) 1.2398(9) 0.5469(3) 0.046(2) Uani 1 1 d .
H53A H 0.0386 1.2271 0.5182 0.068 Uiso 1 1 calc R
H53B H 0.1037 1.2239 0.5359 0.068 Uiso 1 1 calc R
H53C H 0.0721 1.3202 0.5583 0.068 Uiso 1 1 calc R
C54 C 0.0243(3) 1.1930(8) 0.6104(3) 0.038(2) Uani 1 1 d .
H54A H 0.0283 1.2737 0.6217 0.056 Uiso 1 1 calc R
H54B H 0.0246 1.1431 0.6395 0.056 Uiso 1 1 calc R
H54C H -0.0102 1.1835 0.5836 0.056 Uiso 1 1 calc R
N19 N 0.5634(2) 0.1606(6) 0.5834(2) 0.0265(14) Uani 1 1 d .
H19N H 0.550(3) 0.099(8) 0.580(3) 0.032 Uiso 1 1 d .
N20 N 0.5773(2) -0.0620(5) 0.5798(2) 0.0225(12) Uani 1 1 d .
C55 C 0.6318(3) -0.0477(6) 0.6165(2) 0.0239(15) Uani 1 1 d U
C56 C 0.6656(3) -0.1415(7) 0.6313(3) 0.0369(18) Uani 1 1 d U
H56 H 0.6552 -0.2145 0.6157 0.044 Uiso 1 1 calc R
C57 C 0.7157(3) -0.1299(7) 0.6696(3) 0.0376(19) Uani 1 1 d U
H57 H 0.7387 -0.1951 0.6799 0.045 Uiso 1 1 calc R
C58 C 0.7310(3) -0.0260(7) 0.6917(3) 0.0304(16) Uani 1 1 d U
H58 H 0.7645 -0.0190 0.7177 0.037 Uiso 1 1 calc R
C59 C 0.6977(3) 0.0719(6) 0.6766(2) 0.0214(14) Uani 1 1 d U
C60 C 0.6464(3) 0.0625(6) 0.6374(2) 0.0216(14) Uani 1 1 d U
C61 C 0.6157(3) 0.1654(6) 0.6231(2) 0.0227(14) Uani 1 1 d U
C62 C 0.6336(3) 0.2687(6) 0.6464(3) 0.0306(16) Uani 1 1 d U
H62 H 0.6121 0.3361 0.6363 0.037 Uiso 1 1 calc R
C63 C 0.6831(3) 0.2763(7) 0.6849(3) 0.0305(16) Uani 1 1 d U
H63 H 0.6945 0.3484 0.7010 0.037 Uiso 1 1 calc R
C64 C 0.7149(3) 0.1817(6) 0.6994(2) 0.0249(15) Uani 1 1 d U
H64 H 0.7488 0.1884 0.7250 0.030 Uiso 1 1 calc R
C65 C 0.5401(3) -0.1251(9) 0.6030(3) 0.047(2) Uani 1 1 d .
H65A H 0.5026 -0.1179 0.5810 0.070 Uiso 1 1 calc R
H65B H 0.5427 -0.0925 0.6367 0.070 Uiso 1 1 calc R
H65C H 0.5504 -0.2069 0.6067 0.070 Uiso 1 1 calc R
C66 C 0.5787(3) -0.1173(8) 0.5319(3) 0.0373(19) Uani 1 1 d .
H66A H 0.6018 -0.0719 0.5160 0.056 Uiso 1 1 calc R
H66B H 0.5418 -0.1215 0.5086 0.056 Uiso 1 1 calc R
H66C H 0.5937 -0.1954 0.5390 0.056 Uiso 1 1 calc R
C67 C 0.5177(3) 0.1917(8) 0.6037(3) 0.0361(19) Uani 1 1 d .
H67A H 0.5197 0.1458 0.6344 0.054 Uiso 1 1 calc R
H67B H 0.4831 0.1759 0.5778 0.054 Uiso 1 1 calc R
H67C H 0.5198 0.2740 0.6125 0.054 Uiso 1 1 calc R
C68 C 0.5639(3) 0.2251(7) 0.5366(3) 0.0344(18) Uani 1 1 d .
H68A H 0.5314 0.2055 0.5089 0.052 Uiso 1 1 calc R
H68B H 0.5965 0.2043 0.5266 0.052 Uiso 1 1 calc R
H68C H 0.5642 0.3083 0.5434 0.052 Uiso 1 1 calc R
N21 N 0.3845(3) 0.9457(6) 0.6567(2) 0.0296(14) Uani 1 1 d .
H21N H 0.389(3) 1.038(8) 0.664(3) 0.036 Uiso 1 1 d .
N22 N 0.3736(2) 1.1670(6) 0.6656(2) 0.0297(15) Uani 1 1 d .
C69 C 0.3309(3) 0.9455(7) 0.6158(3) 0.0283(15) Uani 1 1 d U
C70 C 0.3127(3) 0.8461(8) 0.5904(3) 0.0392(19) Uani 1 1 d U
H70 H 0.3332 0.7769 0.5991 0.047 Uiso 1 1 calc R
C71 C 0.2631(3) 0.8460(8) 0.5507(3) 0.0395(19) Uani 1 1 d U
H71 H 0.2497 0.7764 0.5332 0.047 Uiso 1 1 calc R
C72 C 0.2349(3) 0.9450(8) 0.5378(3) 0.0330(16) Uani 1 1 d U
H72 H 0.2023 0.9449 0.5103 0.040 Uiso 1 1 calc R
C73 C 0.2531(3) 1.0490(7) 0.5644(3) 0.0295(15) Uani 1 1 d U
C74 C 0.3031(3) 1.0516(7) 0.6047(2) 0.0247(14) Uani 1 1 d U
C75 C 0.3202(3) 1.1596(7) 0.6281(3) 0.0250(15) Uani 1 1 d U
C76 C 0.2886(3) 1.2551(7) 0.6151(3) 0.0348(18) Uani 1 1 d U
H76 H 0.3000 1.3253 0.6329 0.042 Uiso 1 1 calc R
C77 C 0.2396(3) 1.2522(8) 0.5761(3) 0.041(2) Uani 1 1 d U
H77 H 0.2188 1.3208 0.5666 0.049 Uiso 1 1 calc R
C78 C 0.2217(3) 1.1516(7) 0.5517(3) 0.0297(16) Uani 1 1 d U
H78 H 0.1878 1.1497 0.5259 0.036 Uiso 1 1 calc R
C79 C 0.3839(4) 0.8712(8) 0.7011(3) 0.045(2) Uani 1 1 d .
H79A H 0.3778 0.7907 0.6899 0.068 Uiso 1 1 calc R
H79B H 0.3547 0.8964 0.7152 0.068 Uiso 1 1 calc R
H79C H 0.4190 0.8776 0.7275 0.068 Uiso 1 1 calc R
C80 C 0.4284(3) 0.9122(8) 0.6355(3) 0.0366(19) Uani 1 1 d .
H80A H 0.4261 0.8291 0.6283 0.055 Uiso 1 1 calc R
H80B H 0.4635 0.9298 0.6602 0.055 Uiso 1 1 calc R
H80C H 0.4251 0.9550 0.6038 0.055 Uiso 1 1 calc R
C81 C 0.4122(3) 1.2316(8) 0.6435(4) 0.045(2) Uani 1 1 d .
H81A H 0.4148 1.1926 0.6125 0.067 Uiso 1 1 calc R
H81B H 0.4482 1.2342 0.6686 0.067 Uiso 1 1 calc R
H81C H 0.3988 1.3105 0.6351 0.067 Uiso 1 1 calc R
C82 C 0.3720(4) 1.2143(8) 0.7150(3) 0.043(2) Uani 1 1 d .
H82A H 0.3571 1.2928 0.7101 0.064 Uiso 1 1 calc R
H82B H 0.4089 1.2163 0.7384 0.064 Uiso 1 1 calc R
H82C H 0.3489 1.1655 0.7295 0.064 Uiso 1 1 calc R
N23 N 0.5258(2) 0.6610(6) 0.8718(2) 0.0326(15) Uani 1 1 d .
N24 N 0.5035(3) 0.4430(7) 0.8694(2) 0.0326(15) Uani 1 1 d .
H24N H 0.511(3) 0.523(8) 0.862(3) 0.039 Uiso 1 1 d .
C83 C 0.4971(3) 0.6747(7) 0.9100(3) 0.0373(18) Uani 1 1 d U
C84 C 0.4949(4) 0.7793(8) 0.9341(3) 0.0417(19) Uani 1 1 d U
H84 H 0.5130 0.8446 0.9255 0.050 Uiso 1 1 calc R
C85 C 0.4665(4) 0.7903(8) 0.9709(3) 0.0420(19) Uani 1 1 d U
H85 H 0.4648 0.8630 0.9865 0.050 Uiso 1 1 calc R
C86 C 0.4419(3) 0.6986(8) 0.9840(3) 0.0402(18) Uani 1 1 d U
H86 H 0.4249 0.7064 1.0105 0.048 Uiso 1 1 calc R
C87 C 0.4405(3) 0.5920(7) 0.9601(3) 0.0320(16) Uani 1 1 d U
C88 C 0.4695(3) 0.5776(7) 0.9251(3) 0.0319(16) Uani 1 1 d U
C89 C 0.4685(3) 0.4611(7) 0.9036(3) 0.0326(17) Uani 1 1 d U
C90 C 0.4389(3) 0.3770(8) 0.9155(3) 0.042(2) Uani 1 1 d U
H90 H 0.4379 0.3035 0.8998 0.051 Uiso 1 1 calc R
C91 C 0.4084(4) 0.3946(8) 0.9514(3) 0.046(2) Uani 1 1 d U
H91 H 0.3866 0.3341 0.9585 0.055 Uiso 1 1 calc R
C92 C 0.4108(3) 0.4963(8) 0.9749(3) 0.0375(18) Uani 1 1 d U
H92 H 0.3935 0.5065 1.0011 0.045 Uiso 1 1 calc R
C93 C 0.5835(3) 0.6874(9) 0.8909(3) 0.051(2) Uani 1 1 d .
H93A H 0.5881 0.7678 0.9025 0.076 Uiso 1 1 calc R
H93B H 0.6008 0.6763 0.8635 0.076 Uiso 1 1 calc R
H93C H 0.6005 0.6360 0.9195 0.076 Uiso 1 1 calc R
C94 C 0.4986(4) 0.7342(8) 0.8255(3) 0.045(2) Uani 1 1 d .
H94A H 0.4611 0.7077 0.8107 0.068 Uiso 1 1 calc R
H94B H 0.5188 0.7272 0.8001 0.068 Uiso 1 1 calc R
H94C H 0.4984 0.8152 0.8360 0.068 Uiso 1 1 calc R
C95 C 0.4758(4) 0.3726(9) 0.8219(3) 0.046(2) Uani 1 1 d .
H95A H 0.4981 0.3744 0.7981 0.069 Uiso 1 1 calc R
H95B H 0.4399 0.4056 0.8052 0.069 Uiso 1 1 calc R
H95C H 0.4716 0.2925 0.8317 0.069 Uiso 1 1 calc R
C96 C 0.5531(3) 0.3812(8) 0.8989(3) 0.041(2) Uani 1 1 d .
H96A H 0.5710 0.4253 0.9298 0.061 Uiso 1 1 calc R
H96B H 0.5781 0.3726 0.8779 0.061 Uiso 1 1 calc R
H96C H 0.5430 0.3046 0.9086 0.061 Uiso 1 1 calc R
N25 N 0.1176(2) 0.4552(6) 0.3484(2) 0.0287(14) Uani 1 1 d .
H25N H 0.110(3) 0.567(7) 0.339(3) 0.034 Uiso 1 1 d .
N26 N 0.1274(2) 0.6755(5) 0.3412(2) 0.0270(14) Uani 1 1 d .
C97 C 0.1701(3) 0.4519(7) 0.3884(3) 0.0260(15) Uani 1 1 d U
C98 C 0.1896(3) 0.3537(7) 0.4128(3) 0.0394(19) Uani 1 1 d U
H98 H 0.1691 0.2847 0.4037 0.047 Uiso 1 1 calc R
C99 C 0.2396(3) 0.3495(7) 0.4516(3) 0.0358(18) Uani 1 1 d U
H99 H 0.2523 0.2791 0.4686 0.043 Uiso 1 1 calc R
C100 C 0.2698(3) 0.4502(7) 0.4645(3) 0.0288(15) Uani 1 1 d U
H100 H 0.3032 0.4491 0.4909 0.035 Uiso 1 1 calc R
C101 C 0.2508(3) 0.5557(6) 0.4381(2) 0.0212(13) Uani 1 1 d U
C102 C 0.2004(3) 0.5573(7) 0.4002(3) 0.0236(14) Uani 1 1 d U
C103 C 0.1820(3) 0.6675(6) 0.3775(3) 0.0227(14) Uani 1 1 d U
C104 C 0.2136(3) 0.7637(7) 0.3899(3) 0.0335(17) Uani 1 1 d U
H104 H 0.2010 0.8353 0.3739 0.040 Uiso 1 1 calc R
C105 C 0.2653(3) 0.7571(7) 0.4268(3) 0.0346(18) Uani 1 1 d U
H105 H 0.2882 0.8231 0.4340 0.042 Uiso 1 1 calc R
C106 C 0.2817(3) 0.6574(7) 0.4516(3) 0.0321(16) Uani 1 1 d U
H106 H 0.3147 0.6555 0.4786 0.039 Uiso 1 1 calc R
C107 C 0.1190(3) 0.3927(8) 0.3007(3) 0.039(2) Uani 1 1 d .
H10A H 0.1467 0.4276 0.2869 0.058 Uiso 1 1 calc R
H10B H 0.0833 0.3985 0.2752 0.058 Uiso 1 1 calc R
H10C H 0.1279 0.3113 0.3086 0.058 Uiso 1 1 calc R
C108 C 0.0729(3) 0.4131(8) 0.3667(3) 0.040(2) Uani 1 1 d .
H10D H 0.0767 0.3296 0.3725 0.060 Uiso 1 1 calc R
H10E H 0.0382 0.4294 0.3411 0.060 Uiso 1 1 calc R
H10F H 0.0738 0.4520 0.3988 0.060 Uiso 1 1 calc R
C109 C 0.1261(3) 0.7274(8) 0.2907(3) 0.039(2) Uani 1 1 d .
H10G H 0.1289 0.8116 0.2940 0.058 Uiso 1 1 calc R
H10H H 0.0918 0.7070 0.2654 0.058 Uiso 1 1 calc R
H10I H 0.1567 0.6977 0.2796 0.058 Uiso 1 1 calc R
C110 C 0.0904(3) 0.7385(9) 0.3648(4) 0.046(2) Uani 1 1 d .
H11A H 0.0911 0.7021 0.3974 0.069 Uiso 1 1 calc R
H11B H 0.0532 0.7359 0.3417 0.069 Uiso 1 1 calc R
H11C H 0.1022 0.8190 0.3707 0.069 Uiso 1 1 calc R
N27 N 0.7960(2) 0.4608(5) 0.8467(2) 0.0218(12) Uani 1 1 d .
H27N H 0.763(3) 0.445(7) 0.904(3) 0.026 Uiso 1 1 d .
N28 N 0.7518(2) 0.4822(5) 0.9210(2) 0.0213(13) Uani 1 1 d .
C111 C 0.7916(3) 0.5862(6) 0.8400(2) 0.0196(14) Uani 1 1 d U
C112 C 0.8106(3) 0.6402(7) 0.8031(3) 0.0296(16) Uani 1 1 d U
H112 H 0.8275 0.5954 0.7828 0.036 Uiso 1 1 calc R
C113 C 0.8053(3) 0.7590(7) 0.7954(3) 0.0344(17) Uani 1 1 d U
H113 H 0.8191 0.7943 0.7703 0.041 Uiso 1 1 calc R
C114 C 0.7805(3) 0.8256(7) 0.8237(3) 0.0341(17) Uani 1 1 d U
H114 H 0.7757 0.9062 0.8174 0.041 Uiso 1 1 calc R
C115 C 0.7620(3) 0.7731(6) 0.8623(2) 0.0217(14) Uani 1 1 d U
C116 C 0.7667(3) 0.6539(6) 0.8717(2) 0.0192(13) Uani 1 1 d U
C117 C 0.7460(3) 0.6059(6) 0.9102(2) 0.0188(13) Uani 1 1 d U
C118 C 0.7212(3) 0.6744(7) 0.9390(3) 0.0327(17) Uani 1 1 d U
H118 H 0.7074 0.6414 0.9646 0.039 Uiso 1 1 calc R
C119 C 0.7173(3) 0.7919(7) 0.9292(3) 0.0330(17) Uani 1 1 d U
H119 H 0.7000 0.8390 0.9485 0.040 Uiso 1 1 calc R
C120 C 0.7372(3) 0.8433(7) 0.8928(3) 0.0325(16) Uani 1 1 d U
H120 H 0.7346 0.9246 0.8879 0.039 Uiso 1 1 calc R
C121 C 0.8523(3) 0.4209(6) 0.8579(3) 0.0271(16) Uani 1 1 d .
H12A H 0.8662 0.4377 0.8288 0.041 Uiso 1 1 calc R
H12B H 0.8537 0.3375 0.8642 0.041 Uiso 1 1 calc R
H12C H 0.8747 0.4609 0.8883 0.041 Uiso 1 1 calc R
C122 C 0.7606(3) 0.4019(8) 0.8016(3) 0.038(2) Uani 1 1 d .
H12D H 0.7773 0.4054 0.7735 0.057 Uiso 1 1 calc R
H12E H 0.7250 0.4401 0.7912 0.057 Uiso 1 1 calc R
H12F H 0.7559 0.3210 0.8100 0.057 Uiso 1 1 calc R
C123 C 0.6996(3) 0.4231(7) 0.9129(3) 0.0324(18) Uani 1 1 d .
H12G H 0.6816 0.4509 0.9380 0.049 Uiso 1 1 calc R
H12H H 0.7057 0.3397 0.9172 0.049 Uiso 1 1 calc R
H12I H 0.6763 0.4392 0.8783 0.049 Uiso 1 1 calc R
C124 C 0.7884(3) 0.4564(8) 0.9729(3) 0.0332(18) Uani 1 1 d .
H12J H 0.7685 0.4673 0.9983 0.050 Uiso 1 1 calc R
H12K H 0.8198 0.5086 0.9805 0.050 Uiso 1 1 calc R
H12L H 0.8010 0.3763 0.9741 0.050 Uiso 1 1 calc R
N29 N 0.0296(3) 0.5000(8) 0.8822(2) 0.046(2) Uani 1 1 d .
N30 N 0.0016(3) 0.7134(8) 0.8613(3) 0.045(2) Uani 1 1 d .
H30N H 0.016(4) 0.653(9) 0.858(4) 0.055 Uiso 1 1 d .
C125 C -0.0026(3) 0.5087(8) 0.9215(3) 0.0396(18) Uani 1 1 d U
C126 C -0.0024(4) 0.4128(9) 0.9509(3) 0.051(2) Uani 1 1 d U
H126 H 0.0175 0.3457 0.9471 0.062 Uiso 1 1 calc R
C127 C -0.0338(4) 0.4159(8) 0.9889(3) 0.044(2) Uani 1 1 d U
H127 H -0.0355 0.3500 1.0091 0.053 Uiso 1 1 calc R
C128 C -0.0583(3) 0.5083(9) 0.9938(3) 0.046(2) Uani 1 1 d U
H128 H -0.0772 0.5104 1.0191 0.055 Uiso 1 1 calc R
C129 C -0.0593(3) 0.6101(8) 0.9635(3) 0.0409(18) Uani 1 1 d U
C130 C -0.0304(3) 0.6111(8) 0.9260(3) 0.0371(17) Uani 1 1 d U
C131 C -0.0316(4) 0.7138(9) 0.8951(3) 0.046(2) Uani 1 1 d U
C132 C -0.0655(4) 0.8066(10) 0.9012(4) 0.065(3) Uani 1 1 d U
H132 H -0.0678 0.8742 0.8810 0.078 Uiso 1 1 calc R
C133 C -0.0968(4) 0.7989(10) 0.9380(4) 0.059(2) Uani 1 1 d U
H133 H -0.1212 0.8598 0.9392 0.071 Uiso 1 1 calc R
C134 C -0.0928(4) 0.7098(9) 0.9705(4) 0.058(2) Uani 1 1 d U
H134 H -0.1106 0.7106 0.9967 0.069 Uiso 1 1 calc R
C135 C 0.0075(4) 0.4171(9) 0.8430(3) 0.047(2) Uani 1 1 d .
H13B H 0.0319 0.4087 0.8214 0.070 Uiso 1 1 calc R
H13C H -0.0283 0.4432 0.8222 0.070 Uiso 1 1 calc R
H13D H 0.0038 0.3425 0.8586 0.070 Uiso 1 1 calc R
C136 C 0.0877(4) 0.4852(11) 0.9086(4) 0.068(3) Uani 1 1 d .
H13E H 0.0940 0.4070 0.9228 0.102 Uiso 1 1 calc R
H13F H 0.0989 0.5418 0.9363 0.102 Uiso 1 1 calc R
H13G H 0.1089 0.4968 0.8843 0.102 Uiso 1 1 calc R
C137 C 0.0484(4) 0.7942(11) 0.8848(4) 0.070(3) Uani 1 1 d .
H13H H 0.0345 0.8730 0.8848 0.105 Uiso 1 1 calc R
H13I H 0.0746 0.7919 0.8648 0.105 Uiso 1 1 calc R
H13J H 0.0663 0.7701 0.9200 0.105 Uiso 1 1 calc R
C138 C -0.0296(5) 0.7529(12) 0.8088(4) 0.076(4) Uani 1 1 d .
H13K H -0.0549 0.6921 0.7918 0.115 Uiso 1 1 calc R
H13L H -0.0042 0.7696 0.7889 0.115 Uiso 1 1 calc R
H13M H -0.0501 0.8229 0.8114 0.115 Uiso 1 1 calc R
N31 N 0.2888(2) 0.6674(6) 0.8361(2) 0.0290(14) Uani 1 1 d .
N32 N 0.2493(2) 0.6926(5) 0.9124(2) 0.0229(13) Uani 1 1 d .
H32N H 0.279(3) 0.705(7) 0.875(3) 0.027 Uiso 1 1 d .
C139 C 0.2869(3) 0.5421(7) 0.8421(3) 0.0311(16) Uani 1 1 d U
C140 C 0.3053(3) 0.4669(8) 0.8112(3) 0.0429(19) Uani 1 1 d U
H140 H 0.3205 0.4958 0.7857 0.051 Uiso 1 1 calc R
C141 C 0.3013(4) 0.3475(7) 0.8183(4) 0.047(2) Uani 1 1 d U
H141 H 0.3139 0.2964 0.7969 0.057 Uiso 1 1 calc R
C142 C 0.2802(3) 0.3018(7) 0.8544(3) 0.0433(19) Uani 1 1 d U
H142 H 0.2783 0.2205 0.8579 0.052 Uiso 1 1 calc R
C143 C 0.2614(3) 0.3751(7) 0.8862(3) 0.0336(16) Uani 1 1 d U
C144 C 0.2648(3) 0.4987(6) 0.8809(3) 0.0257(15) Uani 1 1 d U
C145 C 0.2453(3) 0.5663(6) 0.9152(3) 0.0281(15) Uani 1 1 d U
C146 C 0.2234(3) 0.5182(7) 0.9500(3) 0.0342(17) Uani 1 1 d U
H146 H 0.2102 0.5665 0.9719 0.041 Uiso 1 1 calc R
C147 C 0.2202(3) 0.3983(7) 0.9542(3) 0.0414(19) Uani 1 1 d U
H147 H 0.2045 0.3665 0.9788 0.050 Uiso 1 1 calc R
C148 C 0.2389(3) 0.3269(8) 0.9240(3) 0.0435(19) Uani 1 1 d U
H148 H 0.2372 0.2455 0.9278 0.052 Uiso 1 1 calc R
C149 C 0.2494(5) 0.7044(11) 0.7870(3) 0.070(3) Uani 1 1 d .
H14A H 0.2559 0.6601 0.7587 0.104 Uiso 1 1 calc R
H14B H 0.2542 0.7869 0.7816 0.104 Uiso 1 1 calc R
H14C H 0.2122 0.6904 0.7885 0.104 Uiso 1 1 calc R
C150 C 0.3440(4) 0.7124(9) 0.8419(4) 0.050(2) Uani 1 1 d .
H15A H 0.3691 0.6808 0.8732 0.076 Uiso 1 1 calc R
H15B H 0.3437 0.7969 0.8442 0.076 Uiso 1 1 calc R
H15C H 0.3560 0.6895 0.8123 0.076 Uiso 1 1 calc R
C151 C 0.1953(3) 0.7518(7) 0.9008(3) 0.0375(19) Uani 1 1 d .
H15D H 0.1716 0.7228 0.8683 0.056 Uiso 1 1 calc R
H15E H 0.2004 0.8352 0.8982 0.056 Uiso 1 1 calc R
H15F H 0.1786 0.7362 0.9282 0.056 Uiso 1 1 calc R
C152 C 0.2877(4) 0.7388(8) 0.9611(3) 0.042(2) Uani 1 1 d .
H15G H 0.2731 0.7221 0.9899 0.063 Uiso 1 1 calc R
H15H H 0.2916 0.8225 0.9581 0.063 Uiso 1 1 calc R
H15I H 0.3233 0.7019 0.9670 0.063 Uiso 1 1 calc R

loop_
_atom_site_aniso_label
_atom_site_aniso_U_11
_atom_site_aniso_U_22
_atom_site_aniso_U_33
_atom_site_aniso_U_23
_atom_site_aniso_U_13
_atom_site_aniso_U_12
O1 0.029(3) 0.071(4) 0.032(3) 0.000(3) 0.001(2) 0.011(3)
O2 0.025(3) 0.083(5) 0.028(3) 0.019(3) 0.008(2) 0.019(3)
O3 0.039(3) 0.064(4) 0.019(3) 0.000(3) 0.005(2) -0.001(3)
O4 0.013(3) 0.192(10) 0.025(3) 0.001(4) 0.002(2) 0.013(4)
N1 0.024(3) 0.037(4) 0.020(3) -0.001(3) 0.001(3) 0.004(3)
N2 0.018(3) 0.054(4) 0.019(3) -0.004(3) 0.001(2) -0.003(3)
C1 0.018(3) 0.037(4) 0.028(4) 0.001(3) -0.007(3) 0.003(3)
C2 0.020(4) 0.040(5) 0.030(4) 0.000(3) 0.009(3) 0.012(3)
C3 0.020(3) 0.048(5) 0.017(3) -0.005(3) -0.003(3) -0.004(3)
C4 0.023(3) 0.024(4) 0.023(3) -0.001(3) 0.006(3) 0.005(3)
C5 0.029(4) 0.043(5) 0.021(4) -0.002(3) 0.009(3) -0.009(4)
O5 0.025(3) 0.071(4) 0.023(3) -0.007(3) 0.006(2) 0.001(3)
O6 0.018(3) 0.053(4) 0.031(3) -0.003(3) 0.007(2) 0.006(2)
O7 0.023(3) 0.099(5) 0.028(3) -0.002(3) 0.007(2) 0.011(3)
O8 0.031(3) 0.090(5) 0.027(3) 0.000(3) 0.006(2) 0.018(3)
N3 0.017(3) 0.039(4) 0.029(3) -0.002(3) 0.007(3) 0.005(3)
N4 0.018(3) 0.045(4) 0.019(3) -0.003(3) -0.003(2) 0.006(3)
C6 0.036(4) 0.037(5) 0.022(4) -0.005(3) 0.008(3) -0.002(4)
C7 0.025(4) 0.034(4) 0.018(3) -0.002(3) 0.000(3) 0.000(3)
C8 0.018(3) 0.034(4) 0.021(3) -0.003(3) 0.003(3) 0.005(3)
C9 0.023(3) 0.033(4) 0.026(4) -0.003(3) 0.004(3) 0.002(3)
C10 0.017(3) 0.049(5) 0.029(4) 0.002(4) 0.006(3) 0.000(3)
O9 0.024(3) 0.087(5) 0.023(3) 0.012(3) 0.000(2) 0.002(3)
O10 0.021(3) 0.119(6) 0.034(3) 0.001(4) -0.001(2) 0.003(4)
O11 0.037(3) 0.124(7) 0.029(3) -0.022(4) 0.011(3) -0.001(4)
O12 0.018(3) 0.148(8) 0.031(3) 0.016(4) 0.004(2) 0.001(4)
N5 0.016(3) 0.029(3) 0.027(3) 0.007(3) 0.001(2) 0.005(3)
N6 0.017(3) 0.036(4) 0.030(3) -0.002(3) 0.004(3) 0.002(3)
C11 0.017(3) 0.030(4) 0.030(4) -0.003(3) -0.001(3) 0.004(3)
C12 0.022(4) 0.053(5) 0.027(4) -0.011(4) 0.003(3) 0.001(4)
C13 0.023(3) 0.059(5) 0.028(4) -0.004(4) 0.005(3) 0.001(4)
C14 0.019(3) 0.042(4) 0.028(4) -0.013(4) 0.003(3) 0.008(3)
C15 0.027(4) 0.067(6) 0.034(5) -0.009(4) 0.007(3) -0.004(4)
O13 0.033(3) 0.035(3) 0.014(2) 0.004(2) 0.009(2) 0.000(2)
O14 0.030(3) 0.028(3) 0.027(3) -0.003(2) 0.004(2) -0.010(2)
O15 0.027(3) 0.084(5) 0.033(3) -0.017(3) -0.001(2) -0.001(3)
O16 0.020(3) 0.089(5) 0.041(3) -0.007(3) 0.006(2) 0.003(3)
N7 0.013(3) 0.024(3) 0.024(3) 0.002(3) 0.003(2) -0.001(2)
N8 0.027(3) 0.026(3) 0.013(3) -0.001(3) -0.002(2) -0.002(3)
C16 0.021(4) 0.011(3) 0.036(4) 0.003(3) 0.000(3) -0.001(3)
C17 0.022(3) 0.013(3) 0.029(4) 0.002(3) 0.007(3) 0.005(3)
C18 0.023(3) 0.026(4) 0.013(3) -0.001(3) 0.002(3) 0.006(3)
C19 0.017(3) 0.019(3) 0.027(4) -0.004(3) 0.000(3) 0.000(3)
C20 0.032(4) 0.037(5) 0.020(4) -0.009(3) -0.002(3) -0.001(3)
O17 0.032(3) 0.108(6) 0.024(3) -0.023(3) 0.002(2) 0.016(3)
O18 0.013(2) 0.040(3) 0.032(3) 0.000(2) 0.007(2) 0.003(2)
O19 0.035(3) 0.116(6) 0.016(3) -0.007(3) 0.001(2) -0.020(4)
O20 0.018(3) 0.086(5) 0.028(3) 0.002(3) 0.005(2) -0.002(3)
N9 0.018(3) 0.048(4) 0.017(3) -0.009(3) 0.003(2) 0.004(3)
N10 0.018(3) 0.036(4) 0.024(3) -0.004(3) 0.003(2) 0.014(3)
C21 0.024(4) 0.052(5) 0.016(3) -0.004(3) 0.008(3) 0.002(4)
C22 0.026(4) 0.018(3) 0.020(3) 0.001(3) 0.003(3) 0.003(3)
C23 0.020(3) 0.020(4) 0.024(3) -0.004(3) 0.001(3) -0.001(3)
C24 0.022(3) 0.028(4) 0.018(3) 0.001(3) 0.003(3) 0.005(3)
C25 0.022(3) 0.042(5) 0.025(4) 0.004(4) 0.001(3) 0.006(3)
O21 0.024(3) 0.054(3) 0.012(2) -0.008(2) 0.002(2) -0.008(2)
O22 0.016(3) 0.066(4) 0.032(3) -0.006(3) 0.006(2) 0.003(3)
O23 0.027(3) 0.062(4) 0.014(2) -0.005(2) 0.000(2) 0.009(3)
O24 0.017(3) 0.068(4) 0.030(3) -0.010(3) 0.001(2) 0.004(3)
N11 0.018(3) 0.026(3) 0.017(3) -0.001(2) 0.001(2) -0.003(2)
N12 0.015(3) 0.047(4) 0.019(3) 0.006(3) 0.004(2) -0.001(3)
C26 0.022(4) 0.028(4) 0.037(4) 0.009(3) 0.015(3) -0.001(3)
C27 0.032(4) 0.034(4) 0.013(3) -0.002(3) -0.002(3) 0.012(3)
C28 0.021(3) 0.039(4) 0.019(3) 0.002(3) 0.002(3) 0.008(3)
C29 0.023(3) 0.031(4) 0.015(3) -0.001(3) 0.005(3) -0.002(3)
C30 0.025(4) 0.032(4) 0.030(4) 0.003(3) 0.009(3) 0.001(3)
O25 0.029(3) 0.075(4) 0.024(3) -0.010(3) 0.003(2) 0.004(3)
O26 0.019(3) 0.066(4) 0.034(3) -0.012(3) 0.005(2) -0.003(3)
O27 0.026(3) 0.096(5) 0.030(3) 0.002(3) 0.007(2) 0.009(3)
O28 0.027(3) 0.110(6) 0.017(3) -0.011(3) 0.001(2) -0.019(3)
N13 0.024(3) 0.039(4) 0.013(3) 0.005(3) 0.002(2) 0.007(3)
N14 0.015(3) 0.029(3) 0.025(3) 0.001(3) -0.001(2) 0.000(2)
C31 0.011(3) 0.036(4) 0.029(4) 0.001(3) 0.006(3) 0.004(3)
C32 0.028(4) 0.028(4) 0.030(4) 0.001(3) 0.006(3) -0.001(3)
C33 0.022(3) 0.043(5) 0.019(3) 0.001(3) 0.006(3) -0.008(3)
C34 0.022(3) 0.031(4) 0.021(3) 0.002(3) 0.000(3) -0.006(3)
C35 0.019(3) 0.060(5) 0.021(4) 0.012(4) 0.001(3) -0.003(4)
O29 0.029(3) 0.083(5) 0.023(3) -0.009(3) 0.003(2) -0.006(3)
O30 0.017(3) 0.065(4) 0.027(3) -0.009(3) 0.004(2) -0.004(2)
O31 0.023(3) 0.093(5) 0.022(3) -0.007(3) 0.007(2) -0.002(3)
O32 0.020(2) 0.044(3) 0.022(2) 0.003(2) 0.010(2) 0.001(2)
N15 0.008(3) 0.044(4) 0.018(3) -0.003(3) 0.001(2) -0.004(2)
N16 0.025(3) 0.045(4) 0.016(3) 0.001(3) 0.009(2) -0.007(3)
C36 0.026(4) 0.050(5) 0.013(3) 0.002(3) -0.001(3) -0.004(4)
C37 0.017(3) 0.021(4) 0.025(3) 0.007(3) 0.004(3) 0.001(3)
C38 0.018(3) 0.027(4) 0.021(3) -0.008(3) 0.005(3) 0.000(3)
C39 0.024(3) 0.015(3) 0.016(3) 0.000(3) 0.008(3) -0.003(3)
C40 0.014(3) 0.034(4) 0.027(4) -0.010(3) 0.005(3) -0.001(3)
N17 0.032(4) 0.047(4) 0.022(3) -0.007(3) -0.002(3) -0.004(3)
N18 0.016(3) 0.058(5) 0.020(3) -0.006(3) 0.000(2) -0.004(3)
C41 0.032(4) 0.038(4) 0.019(3) -0.005(3) 0.002(3) 0.001(3)
C42 0.042(4) 0.031(4) 0.037(4) -0.008(4) -0.001(3) 0.000(3)
C43 0.038(4) 0.038(4) 0.037(4) -0.002(4) 0.000(3) 0.011(4)
C44 0.032(4) 0.050(4) 0.019(4) 0.005(3) 0.004(3) 0.002(3)
C45 0.025(4) 0.038(4) 0.022(3) -0.004(3) 0.008(3) -0.004(3)
C46 0.024(3) 0.043(4) 0.020(3) -0.005(3) 0.012(3) 0.001(3)
C47 0.020(3) 0.044(4) 0.021(3) 0.003(3) 0.002(3) -0.007(3)
C48 0.026(4) 0.041(4) 0.033(4) -0.002(3) 0.006(3) -0.001(3)
C49 0.029(4) 0.045(4) 0.031(4) -0.008(4) -0.002(3) -0.007(3)
C50 0.018(3) 0.045(4) 0.027(4) -0.002(3) 0.007(3) -0.004(3)
C51 0.043(5) 0.060(6) 0.033(5) 0.010(4) -0.007(4) -0.008(4)
C52 0.028(4) 0.078(7) 0.049(5) 0.000(5) 0.004(4) -0.012(5)
C53 0.049(5) 0.056(6) 0.030(4) -0.004(4) 0.008(4) 0.004(4)
C54 0.016(4) 0.064(6) 0.032(4) -0.008(4) 0.006(3) -0.004(4)
N19 0.025(3) 0.022(3) 0.029(3) 0.004(3) 0.002(3) 0.007(3)
N20 0.022(3) 0.021(3) 0.022(3) -0.001(2) 0.003(2) -0.001(2)
C55 0.028(4) 0.025(3) 0.016(3) 0.001(3) 0.002(3) 0.003(3)
C56 0.040(4) 0.027(4) 0.036(4) -0.003(3) -0.002(3) -0.002(3)
C57 0.035(4) 0.030(4) 0.038(5) -0.003(3) -0.005(3) 0.011(3)
C58 0.026(4) 0.034(4) 0.030(4) -0.003(3) 0.007(3) 0.002(3)
C59 0.018(3) 0.028(3) 0.017(3) 0.001(3) 0.005(3) 0.001(3)
C60 0.027(3) 0.027(3) 0.010(3) 0.001(3) 0.003(3) -0.005(3)
C61 0.018(3) 0.030(4) 0.019(3) -0.001(3) 0.004(3) -0.001(3)
C62 0.041(4) 0.019(3) 0.028(4) 0.006(3) 0.005(3) 0.004(3)
C63 0.034(4) 0.023(4) 0.031(4) -0.003(3) 0.005(3) -0.011(3)
C64 0.031(4) 0.030(4) 0.014(3) -0.003(3) 0.005(3) -0.005(3)
C65 0.037(5) 0.057(6) 0.041(5) 0.008(4) 0.003(4) -0.007(4)
C66 0.026(4) 0.049(5) 0.032(4) -0.012(4) -0.001(3) -0.003(4)
C67 0.021(4) 0.043(5) 0.044(5) 0.001(4) 0.009(3) 0.012(3)
C68 0.035(4) 0.043(5) 0.021(4) 0.006(3) 0.002(3) 0.006(4)
N21 0.033(3) 0.029(4) 0.026(3) 0.001(3) 0.007(3) 0.007(3)
N22 0.019(3) 0.043(4) 0.026(3) -0.016(3) 0.004(3) -0.001(3)
C69 0.028(4) 0.035(4) 0.025(4) 0.000(3) 0.012(3) -0.002(3)
C70 0.038(4) 0.040(4) 0.038(4) -0.007(4) 0.008(3) 0.003(4)
C71 0.049(5) 0.040(4) 0.026(4) -0.008(3) 0.005(3) -0.011(4)
C72 0.030(4) 0.047(4) 0.026(4) 0.001(3) 0.014(3) -0.007(3)
C73 0.027(4) 0.044(4) 0.022(3) 0.005(3) 0.015(3) 0.000(3)
C74 0.022(3) 0.035(3) 0.019(3) 0.005(3) 0.009(3) -0.001(3)
C75 0.021(3) 0.034(4) 0.021(3) 0.007(3) 0.008(3) 0.007(3)
C76 0.032(4) 0.032(4) 0.035(4) -0.004(3) 0.000(3) 0.010(3)
C77 0.037(4) 0.045(4) 0.032(4) 0.006(4) -0.006(3) 0.009(4)
C78 0.020(3) 0.048(4) 0.018(3) 0.003(3) -0.001(3) 0.004(3)
C79 0.049(5) 0.051(6) 0.032(5) 0.014(4) 0.006(4) 0.002(4)
C80 0.027(4) 0.042(5) 0.042(5) -0.006(4) 0.013(4) 0.001(4)
C81 0.034(5) 0.048(6) 0.053(6) -0.009(4) 0.015(4) -0.003(4)
C82 0.042(5) 0.053(6) 0.030(4) -0.023(4) 0.006(4) 0.014(4)
N23 0.028(3) 0.045(4) 0.021(3) 0.010(3) 0.000(3) 0.003(3)
N24 0.030(3) 0.051(4) 0.019(3) -0.003(3) 0.010(3) 0.004(3)
C83 0.046(5) 0.032(4) 0.033(4) -0.001(3) 0.009(4) 0.000(4)
C84 0.053(5) 0.031(4) 0.035(4) -0.006(3) 0.003(4) -0.008(4)
C85 0.054(5) 0.037(4) 0.031(4) -0.013(4) 0.005(4) 0.002(4)
C86 0.037(4) 0.059(5) 0.018(4) -0.010(3) -0.002(3) -0.002(4)
C87 0.027(4) 0.043(4) 0.022(4) -0.004(3) 0.000(3) 0.007(3)
C88 0.032(4) 0.035(4) 0.026(4) 0.006(3) 0.002(3) -0.002(3)
C89 0.034(4) 0.042(4) 0.024(4) -0.009(3) 0.010(3) 0.001(3)
C90 0.034(4) 0.045(5) 0.052(5) -0.006(4) 0.018(4) -0.004(4)
C91 0.043(5) 0.039(5) 0.057(6) 0.001(4) 0.017(4) -0.007(4)
C92 0.025(4) 0.045(4) 0.050(5) -0.004(4) 0.023(4) 0.002(3)
C93 0.038(5) 0.060(6) 0.046(5) 0.004(5) -0.001(4) 0.007(4)
C94 0.047(5) 0.043(5) 0.038(5) 0.015(4) 0.001(4) -0.008(4)
C95 0.044(5) 0.056(6) 0.030(4) -0.008(4) -0.001(4) 0.003(4)
C96 0.036(5) 0.047(5) 0.041(5) 0.007(4) 0.013(4) -0.002(4)
N25 0.022(3) 0.038(4) 0.021(3) 0.000(3) -0.002(2) -0.002(3)
N26 0.021(3) 0.026(3) 0.033(3) 0.001(3) 0.007(3) 0.003(3)
C97 0.023(3) 0.028(4) 0.030(4) 0.004(3) 0.012(3) 0.001(3)
C98 0.038(4) 0.026(4) 0.052(5) -0.001(4) 0.008(4) -0.003(3)
C99 0.045(4) 0.027(4) 0.034(4) 0.001(3) 0.007(3) 0.002(3)
C100 0.019(3) 0.038(4) 0.030(4) -0.001(3) 0.008(3) 0.009(3)
C101 0.022(3) 0.027(3) 0.016(3) -0.003(3) 0.008(3) 0.001(3)
C102 0.021(3) 0.029(3) 0.022(3) -0.004(3) 0.009(3) 0.003(3)
C103 0.020(3) 0.029(4) 0.022(3) 0.009(3) 0.011(3) 0.004(3)
C104 0.034(4) 0.024(4) 0.041(4) -0.007(3) 0.008(3) 0.000(3)
C105 0.038(4) 0.023(4) 0.040(4) -0.006(3) 0.005(3) -0.009(3)
C106 0.024(4) 0.040(4) 0.029(4) -0.009(3) 0.003(3) -0.008(3)
C107 0.030(4) 0.053(6) 0.029(4) -0.005(4) 0.003(3) -0.008(4)
C108 0.026(4) 0.044(5) 0.045(5) 0.009(4) 0.003(4) -0.004(4)
C109 0.043(5) 0.045(5) 0.028(4) 0.005(4) 0.008(4) 0.001(4)
C110 0.031(5) 0.059(6) 0.057(6) 0.015(5) 0.027(4) 0.017(4)
N27 0.022(3) 0.028(3) 0.012(3) -0.001(2) 0.002(2) -0.002(2)
N28 0.022(3) 0.028(3) 0.015(3) 0.005(2) 0.006(2) 0.001(3)
C111 0.023(3) 0.014(3) 0.021(3) 0.004(3) 0.005(3) 0.000(3)
C112 0.031(4) 0.043(4) 0.020(3) 0.007(3) 0.014(3) 0.004(3)
C113 0.036(4) 0.042(4) 0.027(4) 0.017(3) 0.012(3) -0.002(4)
C114 0.033(4) 0.039(4) 0.032(4) 0.010(3) 0.012(3) 0.010(3)
C115 0.021(3) 0.022(3) 0.021(3) 0.006(3) 0.005(3) 0.003(3)
C116 0.019(3) 0.027(3) 0.009(3) -0.004(3) 0.000(2) -0.004(3)
C117 0.015(3) 0.021(3) 0.018(3) 0.002(3) 0.000(2) -0.007(3)
C118 0.034(4) 0.042(4) 0.027(4) -0.008(3) 0.018(3) -0.005(4)
C119 0.030(4) 0.039(4) 0.029(4) -0.009(3) 0.007(3) -0.001(3)
C120 0.039(4) 0.024(4) 0.036(4) -0.010(3) 0.015(3) 0.002(3)
C121 0.018(3) 0.021(4) 0.039(4) 0.011(3) 0.004(3) 0.007(3)
C122 0.036(4) 0.039(5) 0.034(4) -0.013(4) 0.000(4) -0.005(4)
C123 0.034(4) 0.027(4) 0.031(4) -0.008(3) 0.001(3) -0.013(3)
C124 0.028(4) 0.044(5) 0.027(4) 0.014(4) 0.009(3) 0.005(4)
N29 0.027(4) 0.089(6) 0.020(3) 0.012(4) 0.003(3) -0.020(4)
N30 0.048(5) 0.064(5) 0.022(3) 0.015(4) 0.006(3) -0.014(4)
C125 0.037(4) 0.045(4) 0.036(4) -0.003(4) 0.009(4) -0.010(4)
C126 0.058(6) 0.063(6) 0.026(4) 0.003(4) 0.002(4) 0.002(5)
C127 0.052(5) 0.049(5) 0.027(4) 0.007(4) 0.005(4) -0.004(4)
C128 0.033(4) 0.069(5) 0.037(4) -0.002(4) 0.011(4) -0.010(4)
C129 0.027(4) 0.057(5) 0.035(4) 0.000(4) 0.002(3) -0.013(3)
C130 0.025(4) 0.046(4) 0.036(4) -0.008(3) 0.002(3) -0.007(3)
C131 0.041(5) 0.050(5) 0.045(5) -0.003(4) 0.010(4) -0.010(4)
C132 0.062(6) 0.053(6) 0.070(7) 0.003(5) 0.001(5) 0.009(5)
C133 0.060(6) 0.055(5) 0.053(6) -0.018(4) 0.000(4) 0.004(5)
C134 0.050(6) 0.043(5) 0.086(7) -0.018(4) 0.029(5) -0.014(4)
C135 0.049(5) 0.056(6) 0.034(5) -0.013(4) 0.008(4) 0.003(5)
C136 0.032(5) 0.094(9) 0.068(7) -0.037(7) -0.001(5) 0.009(5)
C137 0.059(7) 0.072(8) 0.071(7) -0.016(6) 0.004(6) -0.019(6)
C138 0.073(8) 0.090(9) 0.048(6) -0.002(6) -0.014(5) -0.008(7)
N31 0.025(3) 0.041(4) 0.020(3) 0.005(3) 0.006(3) 0.003(3)
N32 0.034(3) 0.017(3) 0.016(3) 0.002(2) 0.005(2) 0.005(3)
C139 0.028(4) 0.032(4) 0.031(4) -0.011(3) 0.005(3) 0.003(3)
C140 0.040(5) 0.051(5) 0.041(5) -0.010(4) 0.017(4) 0.003(4)
C141 0.054(5) 0.029(4) 0.059(5) -0.024(4) 0.018(4) 0.009(4)
C142 0.038(5) 0.025(4) 0.060(5) -0.016(4) 0.004(4) 0.001(3)
C143 0.021(4) 0.025(4) 0.048(4) -0.006(3) -0.002(3) 0.011(3)
C144 0.012(3) 0.024(3) 0.038(4) -0.002(3) 0.002(3) 0.002(3)
C145 0.035(4) 0.018(3) 0.030(4) 0.002(3) 0.006(3) 0.007(3)
C146 0.037(4) 0.035(4) 0.030(4) 0.009(3) 0.008(3) 0.007(4)
C147 0.039(5) 0.036(4) 0.044(5) 0.013(4) 0.004(4) 0.003(4)
C148 0.030(4) 0.039(4) 0.055(5) 0.001(4) 0.002(4) -0.006(4)
C149 0.094(8) 0.092(9) 0.013(4) 0.016(5) 0.000(5) 0.027(7)
C150 0.056(6) 0.055(6) 0.049(5) 0.001(5) 0.029(5) 0.000(5)
C151 0.036(4) 0.035(5) 0.047(5) 0.004(4) 0.021(4) 0.016(4)
C152 0.048(5) 0.044(5) 0.032(4) -0.004(4) 0.006(4) 0.001(4)

loop_
_atom_type_symbol
_atom_type_description
_atom_type_scat_dispersion_real
_atom_type_scat_dispersion_imag
_atom_type_scat_source
C C 0.0033 0.0016 'International Tables Vol C Tables 4.2.6.8 and 6.1.1.4'
H H 0.0000 0.0000 'International Tables Vol C Tables 4.2.6.8 and 6.1.1.4'
N N 0.0061 0.0033 'International Tables Vol C Tables 4.2.6.8 and 6.1.1.4'
O O 0.0106 0.0060 'International Tables Vol C Tables 4.2.6.8 and 6.1.1.4'

loop_
_geom_angle_atom_site_label_1
_geom_angle_atom_site_label_2
_geom_angle_atom_site_label_3
_geom_angle
H1 N1 C2 119.6
H1 N1 C4 119.6
C2 N1 C4 120.9(6)
H2 N2 C1 116.6
H2 N2 C2 116.6
C1 N2 C2 126.7(6)
O1 C1 N2 119.7(7)
O1 C1 C3 126.9(7)
N2 C1 C3 113.4(6)
O2 C2 N1 121.6(6)
O2 C2 N2 122.6(7)
N1 C2 N2 115.7(6)
C1 C3 H3 119.5
C1 C3 C4 121.1(6)
H3 C3 C4 119.5
N1 C4 C3 121.9(6)
N1 C4 C5 114.3(6)
C3 C4 C5 123.8(6)
O3 C5 O4 129.3(7)
O3 C5 C4 116.7(7)
O4 C5 C4 113.9(6)
H3A N3 C6 118.7
H3A N3 C9 118.7
C6 N3 C9 122.6(6)
H4 N4 C6 117.7
H4 N4 C7 117.7
C6 N4 C7 124.6(6)
O5 C6 N3 122.4(7)
O5 C6 N4 121.6(7)
N3 C6 N4 116.0(6)
O6 C7 N4 118.5(6)
O6 C7 C8 124.6(6)
N4 C7 C8 116.9(6)
C7 C8 H8 121.1
C7 C8 C9 117.9(6)
H8 C8 C9 121.1
N3 C9 C8 122.0(6)
N3 C9 C10 115.8(6)
C8 C9 C10 122.1(6)
O7 C10 O8 127.3(7)
O7 C10 C9 116.9(6)
O8 C10 C9 115.8(6)
H5 N5 C11 118.8
H5 N5 C14 118.8
C11 N5 C14 122.4(6)
H6 N6 C11 117.3
H6 N6 C12 117.3
C11 N6 C12 125.4(6)
O9 C11 N5 123.3(6)
O9 C11 N6 120.3(7)
N5 C11 N6 116.4(6)
O10 C12 N6 118.7(7)
O10 C12 C13 127.5(7)
N6 C12 C13 113.8(6)
C12 C13 H13 119.6
C12 C13 C14 120.9(7)
H13 C13 C14 119.6
N5 C14 C13 121.2(7)
N5 C14 C15 114.4(6)
C13 C14 C15 124.4(7)
O11 C15 O12 128.9(8)
O11 C15 C14 116.0(7)
O12 C15 C14 115.0(7)
H7 N7 C16 118.5
H7 N7 C19 118.5
C16 N7 C19 123.0(6)
H8A N8 C16 116.4
H8A N8 C17 116.4
C16 N8 C17 127.1(6)
O13 C16 N7 122.7(6)
O13 C16 N8 123.1(6)
N7 C16 N8 114.2(6)
O14 C17 N8 120.8(6)
O14 C17 C18 124.6(6)
N8 C17 C18 114.5(6)
C17 C18 H18 119.9
C17 C18 C19 120.2(6)
H18 C18 C19 119.9
N7 C19 C18 120.9(6)
N7 C19 C20 116.1(6)
C18 C19 C20 123.0(6)
O15 C20 O16 129.9(7)
O15 C20 C19 116.2(7)
O16 C20 C19 113.9(6)
H9 N9 C21 118.0
H9 N9 C24 118.0
C21 N9 C24 123.9(6)
H10 N10 C21 116.7
H10 N10 C22 116.7
C21 N10 C22 126.6(6)
O17 C21 N9 122.9(6)
O17 C21 N10 121.7(7)
N9 C21 N10 115.3(6)
O18 C22 N10 120.3(6)
O18 C22 C23 125.0(6)
N10 C22 C23 114.7(6)
C22 C23 H23 119.7
C22 C23 C24 120.6(6)
H23 C23 C24 119.7
N9 C24 C23 118.7(6)
N9 C24 C25 116.7(6)
C23 C24 C25 124.5(6)
O19 C25 O20 128.4(7)
O19 C25 C24 115.6(6)
O20 C25 C24 116.0(6)
H11 N11 C26 118.6
H11 N11 C29 118.6
C26 N11 C29 122.8(6)
H12 N12 C26 116.9
H12 N12 C27 116.9
C26 N12 C27 126.2(6)
O21 C26 N11 122.0(6)
O21 C26 N12 122.5(6)
N11 C26 N12 115.4(6)
O22 C27 N12 119.6(6)
O22 C27 C28 125.5(6)
N12 C27 C28 114.8(6)
C27 C28 H28 120.4
C27 C28 C29 119.2(6)
H28 C28 C29 120.4
N11 C29 C28 121.4(6)
N11 C29 C30 116.3(6)
C28 C29 C30 122.4(6)
O23 C30 O24 127.4(7)
O23 C30 C29 117.3(6)
O24 C30 C29 115.3(6)
H13A N13 C31 118.1
H13A N13 C34 118.1
C31 N13 C34 123.8(6)
H14 N14 C31 116.2
H14 N14 C32 116.2
C31 N14 C32 127.6(6)
O25 C31 N13 126.3(6)
O25 C31 N14 121.5(6)
N13 C31 N14 112.2(6)
O26 C32 N14 119.0(6)
O26 C32 C33 126.8(7)
N14 C32 C33 114.2(6)
C32 C33 H33 119.6
C32 C33 C34 120.9(6)
H33 C33 C34 119.6
N13 C34 C33 121.3(6)
N13 C34 C35 115.0(6)
C33 C34 C35 123.7(6)
O27 C35 O28 129.6(7)
O27 C35 C34 114.2(6)
O28 C35 C34 116.1(6)
H15 N15 C36 117.5
H15 N15 C39 117.5
C36 N15 C39 125.0(6)
H16 N16 C36 116.3
H16 N16 C37 116.3
C36 N16 C37 127.4(6)
O29 C36 N15 123.8(7)
O29 C36 N16 122.9(7)
N15 C36 N16 113.1(6)
O30 C37 N16 120.8(6)
O30 C37 C38 123.9(6)
N16 C37 C38 115.3(6)
C37 C38 H38 119.9
C37 C38 C39 120.3(6)
H38 C38 C39 119.9
N15 C39 C38 118.9(6)
N15 C39 C40 117.1(6)
C38 C39 C40 124.0(6)
O31 C40 O32 127.2(6)
O31 C40 C39 116.6(6)
O32 C40 C39 116.1(6)
H17N N17 C41 97(4)
H17N N17 C51 114(4)
H17N N17 C52 110(4)
C41 N17 C51 111.9(6)
C41 N17 C52 110.5(6)
C51 N17 C52 112.6(7)
H17N N18 C47 94(3)
H17N N18 C53 114(3)
H17N N18 C54 113(3)
C47 N18 C53 113.6(6)
C47 N18 C54 112.2(6)
C53 N18 C54 109.7(7)
N17 C41 C42 122.2(7)
N17 C41 C46 116.8(7)
C42 C41 C46 121.0(7)
C41 C42 H42 119.6
C41 C42 C43 120.8(8)
H42 C42 C43 119.6
C42 C43 H43 120.0
C42 C43 C44 120.1(8)
H43 C43 C44 120.0
C43 C44 H44 119.2
C43 C44 C45 121.6(7)
H44 C44 C45 119.2
C44 C45 C46 120.6(7)
C44 C45 C50 122.2(7)
C46 C45 C50 117.1(7)
C41 C46 C45 115.8(7)
C41 C46 C47 127.5(6)
C45 C46 C47 116.7(7)
N18 C47 C46 117.5(7)
N18 C47 C48 119.3(7)
C46 C47 C48 123.2(7)
C47 C48 H48 120.0
C47 C48 C49 120.1(8)
H48 C48 C49 120.0
C48 C49 H49 120.7
C48 C49 C50 118.6(8)
H49 C49 C50 120.7
C45 C50 C49 124.3(7)
C45 C50 H50 117.9
C49 C50 H50 117.9
N17 C51 H51A 109.5
N17 C51 H51B 109.5
N17 C51 H51C 109.5
H51A C51 H51B 109.5
H51A C51 H51C 109.5
H51B C51 H51C 109.5
N17 C52 H52A 109.5
N17 C52 H52B 109.5
N17 C52 H52C 109.5
H52A C52 H52B 109.5
H52A C52 H52C 109.5
H52B C52 H52C 109.5
N18 C53 H53A 109.5
N18 C53 H53B 109.5
N18 C53 H53C 109.5
H53A C53 H53B 109.5
H53A C53 H53C 109.5
H53B C53 H53C 109.5
N18 C54 H54A 109.5
N18 C54 H54B 109.5
N18 C54 H54C 109.5
H54A C54 H54B 109.5
H54A C54 H54C 109.5
H54B C54 H54C 109.5
H19N N19 C61 113(6)
H19N N19 C67 84(6)
H19N N19 C68 118(6)
C61 N19 C67 111.7(6)
C61 N19 C68 112.7(6)
C67 N19 C68 113.8(6)
C55 N20 C65 111.3(6)
C55 N20 C66 113.2(5)
C65 N20 C66 110.5(6)
N20 C55 C56 120.3(6)
N20 C55 C60 117.9(6)
C56 C55 C60 121.7(6)
C55 C56 H56 119.8
C55 C56 C57 120.4(7)
H56 C56 C57 119.8
C56 C57 H57 120.0
C56 C57 C58 120.1(7)
H57 C57 C58 120.0
C57 C58 H58 119.6
C57 C58 C59 120.8(7)
H58 C58 C59 119.6
C58 C59 C60 120.3(6)
C58 C59 C64 120.2(6)
C60 C59 C64 119.5(6)
C55 C60 C59 116.8(6)
C55 C60 C61 126.1(6)
C59 C60 C61 117.2(6)
N19 C61 C60 119.3(6)
N19 C61 C62 119.4(6)
C60 C61 C62 121.3(6)
C61 C62 H62 119.5
C61 C62 C63 120.9(7)
H62 C62 C63 119.5
C62 C63 H63 119.7
C62 C63 C64 120.6(7)
H63 C63 C64 119.7
C59 C64 C63 120.4(6)
C59 C64 H64 119.8
C63 C64 H64 119.8
N20 C65 H65A 109.5
N20 C65 H65B 109.5
N20 C65 H65C 109.5
H65A C65 H65B 109.5
H65A C65 H65C 109.5
H65B C65 H65C 109.5
N20 C66 H66A 109.5
N20 C66 H66B 109.5
N20 C66 H66C 109.5
H66A C66 H66B 109.5
H66A C66 H66C 109.5
H66B C66 H66C 109.5
N19 C67 H67A 109.5
N19 C67 H67B 109.5
N19 C67 H67C 109.5
H67A C67 H67B 109.5
H67A C67 H67C 109.5
H67B C67 H67C 109.5
N19 C68 H68A 109.5
N19 C68 H68B 109.5
N19 C68 H68C 109.5
H68A C68 H68B 109.5
H68A C68 H68C 109.5
H68B C68 H68C 109.5
H21N N21 C69 100(4)
H21N N21 C79 116(4)
H21N N21 C80 106(4)
C69 N21 C79 112.6(6)
C69 N21 C80 110.5(6)
C79 N21 C80 110.8(6)
C75 N22 C81 110.0(6)
C75 N22 C82 113.6(6)
C81 N22 C82 112.2(7)
N21 C69 C70 119.3(7)
N21 C69 C74 117.2(6)
C70 C69 C74 123.5(7)
C69 C70 H70 120.2
C69 C70 C71 119.6(8)
H70 C70 C71 120.2
C70 C71 H71 120.1
C70 C71 C72 119.9(8)
H71 C71 C72 120.1
C71 C72 H72 119.5
C71 C72 C73 121.1(7)
H72 C72 C73 119.5
C72 C73 C74 120.3(7)
C72 C73 C78 120.4(7)
C74 C73 C78 119.3(7)
C69 C74 C73 115.6(7)
C69 C74 C75 126.8(6)
C73 C74 C75 117.5(7)
N22 C75 C74 118.5(6)
N22 C75 C76 120.5(7)
C74 C75 C76 121.0(6)
C75 C76 H76 119.3
C75 C76 C77 121.4(8)
H76 C76 C77 119.3
C76 C77 H77 120.0
C76 C77 C78 120.0(8)
H77 C77 C78 120.0
C73 C78 C77 120.7(7)
C73 C78 H78 119.7
C77 C78 H78 119.7
N21 C79 H79A 109.5
N21 C79 H79B 109.5
N21 C79 H79C 109.5
H79A C79 H79B 109.5
H79A C79 H79C 109.5
H79B C79 H79C 109.5
N21 C80 H80A 109.5
N21 C80 H80B 109.5
N21 C80 H80C 109.5
H80A C80 H80B 109.5
H80A C80 H80C 109.5
H80B C80 H80C 109.5
N22 C81 H81A 109.5
N22 C81 H81B 109.5
N22 C81 H81C 109.5
H81A C81 H81B 109.5
H81A C81 H81C 109.5
H81B C81 H81C 109.5
N22 C82 H82A 109.5
N22 C82 H82B 109.5
N22 C82 H82C 109.5
H82A C82 H82B 109.5
H82A C82 H82C 109.5
H82B C82 H82C 109.5
C83 N23 C93 113.1(6)
C83 N23 C94 109.3(6)
C93 N23 C94 111.1(7)
H24N N24 C89 101(5)
H24N N24 C95 114(5)
H24N N24 C96 112(5)
C89 N24 C95 113.1(6)
C89 N24 C96 107.9(6)
C95 N24 C96 108.8(7)
N23 C83 C84 122.3(8)
N23 C83 C88 120.6(7)
C84 C83 C88 117.1(7)
C83 C84 H84 119.4
C83 C84 C85 121.1(8)
H84 C84 C85 119.4
C84 C85 H85 120.0
C84 C85 C86 120.0(8)
H85 C85 C86 120.0
C85 C86 H86 119.0
C85 C86 C87 122.1(8)
H86 C86 C87 119.0
C86 C87 C88 119.1(8)
C86 C87 C92 119.2(7)
C88 C87 C92 121.7(7)
C83 C88 C87 120.4(7)
C83 C88 C89 123.7(7)
C87 C88 C89 115.9(7)
N24 C89 C88 115.8(7)
N24 C89 C90 122.7(8)
C88 C89 C90 121.4(7)
C89 C90 H90 119.2
C89 C90 C91 121.6(8)
H90 C90 C91 119.2
C90 C91 H91 120.1
C90 C91 C92 119.7(8)
H91 C91 C92 120.1
C87 C92 C91 119.4(7)
C87 C92 H92 120.3
C91 C92 H92 120.3
N23 C93 H93A 109.5
N23 C93 H93B 109.5
N23 C93 H93C 109.5
H93A C93 H93B 109.5
H93A C93 H93C 109.5
H93B C93 H93C 109.5
N23 C94 H94A 109.5
N23 C94 H94B 109.5
N23 C94 H94C 109.5
H94A C94 H94B 109.5
H94A C94 H94C 109.5
H94B C94 H94C 109.5
N24 C95 H95A 109.5
N24 C95 H95B 109.5
N24 C95 H95C 109.5
H95A C95 H95B 109.5
H95A C95 H95C 109.5
H95B C95 H95C 109.5
N24 C96 H96A 109.5
N24 C96 H96B 109.5
N24 C96 H96C 109.5
H96A C96 H96B 109.5
H96A C96 H96C 109.5
H96B C96 H96C 109.5
H25N N25 C97 103(3)
H25N N25 C107 111(3)
H25N N25 C108 107(3)
C97 N25 C107 112.9(6)
C97 N25 C108 112.2(6)
C107 N25 C108 110.6(6)
H25N N26 C103 102(3)
H25N N26 C109 115(3)
H25N N26 C110 103(3)
C103 N26 C109 114.4(6)
C103 N26 C110 110.1(6)
C109 N26 C110 110.7(6)
N25 C97 C98 121.5(7)
N25 C97 C102 117.8(6)
C98 C97 C102 120.7(7)
C97 C98 H98 118.9
C97 C98 C99 122.1(8)
H98 C98 C99 118.9
C98 C99 H99 120.6
C98 C99 C100 118.9(7)
H99 C99 C100 120.6
C99 C100 H100 119.8
C99 C100 C101 120.3(6)
H100 C100 C101 119.8
C100 C101 C102 119.4(7)
C100 C101 C106 119.8(6)
C102 C101 C106 120.8(7)
C97 C102 C101 118.6(7)
C97 C102 C103 124.7(6)
C101 C102 C103 116.6(7)
N26 C103 C102 118.6(6)
N26 C103 C104 120.0(6)
C102 C103 C104 121.5(6)
C103 C104 H104 120.0
C103 C104 C105 120.0(7)
H104 C104 C105 120.0
C104 C105 H105 120.0
C104 C105 C106 119.9(7)
H105 C105 C106 120.0
C101 C106 C105 121.0(7)
C101 C106 H106 119.5
C105 C106 H106 119.5
N25 C107 H10A 109.5
N25 C107 H10B 109.5
N25 C107 H10C 109.5
H10A C107 H10B 109.5
H10A C107 H10C 109.5
H10B C107 H10C 109.5
N25 C108 H10D 109.5
N25 C108 H10E 109.5
N25 C108 H10F 109.5
H10D C108 H10E 109.5
H10D C108 H10F 109.5
H10E C108 H10F 109.5
N26 C109 H10G 109.5
N26 C109 H10H 109.5
N26 C109 H10I 109.5
H10G C109 H10H 109.5
H10G C109 H10I 109.5
H10H C109 H10I 109.5
N26 C110 H11A 109.5
N26 C110 H11B 109.5
N26 C110 H11C 109.5
H11A C110 H11B 109.5
H11A C110 H11C 109.5
H11B C110 H11C 109.5
C111 N27 C121 112.1(6)
C111 N27 C122 110.3(6)
C121 N27 C122 111.4(6)
H27N N28 C117 118(6)
H27N N28 C123 98(6)
H27N N28 C124 103(6)
C117 N28 C123 113.1(6)
C117 N28 C124 112.8(6)
C123 N28 C124 110.5(6)
N27 C111 C112 120.6(6)
N27 C111 C116 119.6(6)
C112 C111 C116 119.9(6)
C111 C112 H112 119.5
C111 C112 C113 121.0(7)
H112 C112 C113 119.5
C112 C113 H113 119.6
C112 C113 C114 120.8(7)
H113 C113 C114 119.6
C113 C114 H114 120.4
C113 C114 C115 119.1(7)
H114 C114 C115 120.4
C114 C115 C116 122.2(7)
C114 C115 C120 119.2(7)
C116 C115 C120 118.7(6)
C111 C116 C115 116.9(6)
C111 C116 C117 123.7(6)
C115 C116 C117 119.4(6)
N28 C117 C116 119.6(6)
N28 C117 C118 118.9(6)
C116 C117 C118 121.5(7)
C117 C118 H118 120.9
C117 C118 C119 118.2(7)
H118 C118 C119 120.9
C118 C119 H119 118.6
C118 C119 C120 122.8(7)
H119 C119 C120 118.6
C115 C120 C119 119.4(7)
C115 C120 H120 120.3
C119 C120 H120 120.3
N27 C121 H12A 109.5
N27 C121 H12B 109.5
N27 C121 H12C 109.5
H12A C121 H12B 109.5
H12A C121 H12C 109.5
H12B C121 H12C 109.5
N27 C122 H12D 109.5
N27 C122 H12E 109.5
N27 C122 H12F 109.5
H12D C122 H12E 109.5
H12D C122 H12F 109.5
H12E C122 H12F 109.5
N28 C123 H12G 109.5
N28 C123 H12H 109.5
N28 C123 H12I 109.5
H12G C123 H12H 109.5
H12G C123 H12I 109.5
H12H C123 H12I 109.5
N28 C124 H12J 109.5
N28 C124 H12K 109.5
N28 C124 H12L 109.5
H12J C124 H12K 109.5
H12J C124 H12L 109.5
H12K C124 H12L 109.5
C125 N29 C135 113.0(7)
C125 N29 C136 109.7(7)
C135 N29 C136 114.7(8)
H30N N30 C131 117(8)
H30N N30 C137 104(8)
H30N N30 C138 107(8)
C131 N30 C137 105.8(8)
C131 N30 C138 111.3(8)
C137 N30 C138 111.0(8)
N29 C125 C126 116.4(8)
N29 C125 C130 120.3(8)
C126 C125 C130 123.3(8)
C125 C126 H126 120.7
C125 C126 C127 118.6(9)
H126 C126 C127 120.7
C126 C127 H127 120.7
C126 C127 C128 118.6(9)
H127 C127 C128 120.7
C127 C128 H128 118.0
C127 C128 C129 124.0(8)
H128 C128 C129 118.0
C128 C129 C130 119.6(9)
C128 C129 C134 118.6(8)
C130 C129 C134 121.8(8)
C125 C130 C129 116.0(8)
C125 C130 C131 124.5(8)
C129 C130 C131 119.6(8)
N30 C131 C130 117.1(8)
N30 C131 C132 125.3(9)
C130 C131 C132 117.6(8)
C131 C132 H132 119.7
C131 C132 C133 120.6(10)
H132 C132 C133 119.7
C132 C133 H133 118.3
C132 C133 C134 123.3(10)
H133 C133 C134 118.3
C129 C134 C133 116.6(9)
C129 C134 H134 121.7
C133 C134 H134 121.7
N29 C135 H13B 109.5
N29 C135 H13C 109.5
N29 C135 H13D 109.5
H13B C135 H13C 109.5
H13B C135 H13D 109.5
H13C C135 H13D 109.5
N29 C136 H13E 109.5
N29 C136 H13F 109.5
N29 C136 H13G 109.5
H13E C136 H13F 109.5
H13E C136 H13G 109.5
H13F C136 H13G 109.5
N30 C137 H13H 109.5
N30 C137 H13I 109.5
N30 C137 H13J 109.5
H13H C137 H13I 109.5
H13H C137 H13J 109.5
H13I C137 H13J 109.5
N30 C138 H13K 109.5
N30 C138 H13L 109.5
N30 C138 H13M 109.5
H13K C138 H13L 109.5
H13K C138 H13M 109.5
H13L C138 H13M 109.5
H32N N31 C139 104(4)
H32N N31 C149 115(3)
H32N N31 C150 102(3)
C139 N31 C149 110.5(7)
C139 N31 C150 113.5(7)
C149 N31 C150 112.2(7)
H32N N32 C145 101(3)
H32N N32 C151 116(3)
H32N N32 C152 104(3)
C145 N32 C151 113.3(6)
C145 N32 C152 110.2(6)
C151 N32 C152 110.9(6)
N31 C139 C140 121.9(7)
N31 C139 C144 117.6(6)
C140 C139 C144 120.5(8)
C139 C140 H140 120.5
C139 C140 C141 119.0(8)
H140 C140 C141 120.5
C140 C141 H141 118.6
C140 C141 C142 122.8(8)
H141 C141 C142 118.6
C141 C142 H142 120.2
C141 C142 C143 119.6(8)
H142 C142 C143 120.2
C142 C143 C144 120.0(8)
C142 C143 C148 119.6(8)
C144 C143 C148 120.5(7)
C139 C144 C143 118.1(7)
C139 C144 C145 125.8(7)
C143 C144 C145 116.1(7)
N32 C145 C144 118.3(7)
N32 C145 C146 119.6(7)
C144 C145 C146 122.1(7)
C145 C146 H146 119.6
C145 C146 C147 120.8(8)
H146 C146 C147 119.6
C146 C147 H147 119.4
C146 C147 C148 121.3(9)
H147 C147 C148 119.4
C143 C148 C147 119.2(8)
C143 C148 H148 120.4
C147 C148 H148 120.4
N31 C149 H14A 109.5
N31 C149 H14B 109.5
N31 C149 H14C 109.5
H14A C149 H14B 109.5
H14A C149 H14C 109.5
H14B C149 H14C 109.5
N31 C150 H15A 109.5
N31 C150 H15B 109.5
N31 C150 H15C 109.5
H15A C150 H15B 109.5
H15A C150 H15C 109.5
H15B C150 H15C 109.5
N32 C151 H15D 109.5
N32 C151 H15E 109.5
N32 C151 H15F 109.5
H15D C151 H15E 109.5
H15D C151 H15F 109.5
H15E C151 H15F 109.5
N32 C152 H15G 109.5
N32 C152 H15H 109.5
N32 C152 H15I 109.5
H15G C152 H15H 109.5
H15G C152 H15I 109.5
H15H C152 H15I 109.5

loop_
_geom_bond_atom_site_label_1
_geom_bond_atom_site_label_2
_geom_bond_distance
O1 C1 1.228(9)
O2 C2 1.225(9)
O3 C5 1.204(9)
O4 C5 1.224(10)
N1 H1 0.8800
N1 C2 1.372(9)
N1 C4 1.378(9)
N2 H2 0.8800
N2 C1 1.403(9)
N2 C2 1.359(9)
C1 C3 1.422(10)
C3 H3 0.9500
C3 C4 1.331(10)
C4 C5 1.558(10)
O5 C6 1.221(9)
O6 C7 1.267(9)
O7 C10 1.240(9)
O8 C10 1.263(9)
N3 H3A 0.8800
N3 C6 1.347(9)
N3 C9 1.390(9)
N4 H4 0.8800
N4 C6 1.389(9)
N4 C7 1.385(9)
C7 C8 1.447(9)
C8 H8 0.9500
C8 C9 1.353(10)
C9 C10 1.524(10)
O9 C11 1.225(8)
O10 C12 1.214(9)
O11 C15 1.248(10)
O12 C15 1.221(10)
N5 H5 0.8800
N5 C11 1.347(9)
N5 C14 1.381(9)
N6 H6 0.8800
N6 C11 1.394(9)
N6 C12 1.393(9)
C12 C13 1.458(11)
C13 H13 0.9500
C13 C14 1.338(10)
C14 C15 1.560(11)
O13 C16 1.223(8)
O14 C17 1.207(8)
O15 C20 1.218(9)
O16 C20 1.253(10)
N7 H7 0.8800
N7 C16 1.387(8)
N7 C19 1.369(9)
N8 H8A 0.8800
N8 C16 1.362(9)
N8 C17 1.381(9)
C17 C18 1.443(9)
C18 H18 0.9500
C18 C19 1.339(9)
C19 C20 1.558(9)
O17 C21 1.228(8)
O18 C22 1.236(8)
O19 C25 1.242(9)
O20 C25 1.251(9)
N9 H9 0.8800
N9 C21 1.366(9)
N9 C24 1.385(8)
N10 H10 0.8800
N10 C21 1.363(9)
N10 C22 1.373(9)
C22 C23 1.452(9)
C23 H23 0.9500
C23 C24 1.362(10)
C24 C25 1.517(10)
O21 C26 1.220(9)
O22 C27 1.245(9)
O23 C30 1.246(8)
O24 C30 1.269(8)
N11 H11 0.8800
N11 C26 1.371(9)
N11 C29 1.394(8)
N12 H12 0.8800
N12 C26 1.367(9)
N12 C27 1.411(9)
C27 C28 1.455(10)
C28 H28 0.9500
C28 C29 1.351(9)
C29 C30 1.519(10)
O25 C31 1.186(8)
O26 C32 1.247(9)
O27 C35 1.220(9)
O28 C35 1.213(9)
N13 H13A 0.8800
N13 C31 1.399(9)
N13 C34 1.349(9)
N14 H14 0.8800
N14 C31 1.398(9)
N14 C32 1.381(9)
C32 C33 1.422(10)
C33 H33 0.9500
C33 C34 1.346(10)
C34 C35 1.558(9)
O29 C36 1.209(8)
O30 C37 1.235(8)
O31 C40 1.241(8)
O32 C40 1.260(8)
N15 H15 0.8800
N15 C36 1.354(9)
N15 C39 1.379(8)
N16 H16 0.8800
N16 C36 1.405(9)
N16 C37 1.337(9)
C37 C38 1.444(9)
C38 H38 0.9500
C38 C39 1.361(9)
C39 C40 1.505(9)
N17 H17N 1.15(9)
N17 C41 1.470(9)
N17 C51 1.502(11)
N17 C52 1.476(11)
N18 H17N 1.48(10)
N18 C47 1.484(9)
N18 C53 1.495(11)
N18 C54 1.487(9)
C41 C42 1.343(11)
C41 C46 1.442(11)
C42 H42 0.9500
C42 C43 1.418(11)
C43 H43 0.9500
C43 C44 1.335(12)
C44 H44 0.9500
C44 C45 1.375(11)
C45 C46 1.445(10)
C45 C50 1.433(11)
C46 C47 1.420(11)
C47 C48 1.364(11)
C48 H48 0.9500
C48 C49 1.414(10)
C49 H49 0.9500
C49 C50 1.336(12)
C50 H50 0.9500
C51 H51A 0.9800
C51 H51B 0.9800
C51 H51C 0.9800
C52 H52A 0.9800
C52 H52B 0.9800
C52 H52C 0.9800
C53 H53A 0.9800
C53 H53B 0.9800
C53 H53C 0.9800
C54 H54A 0.9800
C54 H54B 0.9800
C54 H54C 0.9800
N19 H19N 0.78(9)
N19 C61 1.464(9)
N19 C67 1.478(9)
N19 C68 1.484(10)
N20 C55 1.478(9)
N20 C65 1.480(10)
N20 C66 1.466(9)
C55 C56 1.378(11)
C55 C60 1.403(10)
C56 H56 0.9500
C56 C57 1.412(10)
C57 H57 0.9500
C57 C58 1.353(11)
C58 H58 0.9500
C58 C59 1.407(10)
C59 C60 1.445(9)
C59 C64 1.429(10)
C60 C61 1.421(10)
C61 C62 1.371(10)
C62 H62 0.9500
C62 C63 1.402(10)
C63 H63 0.9500
C63 C64 1.355(11)
C64 H64 0.9500
C65 H65A 0.9800
C65 H65B 0.9800
C65 H65C 0.9800
C66 H66A 0.9800
C66 H66B 0.9800
C66 H66C 0.9800
C67 H67A 0.9800
C67 H67B 0.9800
C67 H67C 0.9800
C68 H68A 0.9800
C68 H68B 0.9800
C68 H68C 0.9800
N21 H21N 1.09(9)
N21 C69 1.502(9)
N21 C79 1.493(10)
N21 C80 1.457(9)
N22 C75 1.458(9)
N22 C81 1.498(10)
N22 C82 1.466(9)
C69 C70 1.356(11)
C69 C74 1.411(11)
C70 H70 0.9500
C70 C71 1.416(11)
C71 H71 0.9500
C71 C72 1.347(12)
C72 H72 0.9500
C72 C73 1.415(12)
C73 C74 1.431(10)
C73 C78 1.423(11)
C74 C75 1.416(11)
C75 C76 1.357(10)
C76 H76 0.9500
C76 C77 1.396(11)
C77 H77 0.9500
C77 C78 1.355(12)
C78 H78 0.9500
C79 H79A 0.9800
C79 H79B 0.9800
C79 H79C 0.9800
C80 H80A 0.9800
C80 H80B 0.9800
C80 H80C 0.9800
C81 H81A 0.9800
C81 H81B 0.9800
C81 H81C 0.9800
C82 H82A 0.9800
C82 H82B 0.9800
C82 H82C 0.9800
N23 C83 1.450(10)
N23 C93 1.453(10)
N23 C94 1.515(10)
N24 H24N 0.98(9)
N24 C89 1.483(9)
N24 C95 1.526(10)
N24 C96 1.481(10)
C83 C84 1.386(12)
C83 C88 1.448(11)
C84 H84 0.9500
C84 C85 1.406(12)
C85 H85 0.9500
C85 C86 1.335(13)
C86 H86 0.9500
C86 C87 1.392(12)
C87 C88 1.379(11)
C87 C92 1.466(12)
C88 C89 1.469(11)
C89 C90 1.330(12)
C90 H90 0.9500
C90 C91 1.433(12)
C91 H91 0.9500
C91 C92 1.334(12)
C92 H92 0.9500
C93 H93A 0.9800
C93 H93B 0.9800
C93 H93C 0.9800
C94 H94A 0.9800
C94 H94B 0.9800
C94 H94C 0.9800
C95 H95A 0.9800
C95 H95B 0.9800
C95 H95C 0.9800
C96 H96A 0.9800
C96 H96B 0.9800
C96 H96C 0.9800
N25 H25N 1.32(8)
N25 C97 1.474(9)
N25 C107 1.499(10)
N25 C108 1.459(10)
N26 H25N 1.33(8)
N26 C103 1.469(9)
N26 C109 1.497(10)
N26 C110 1.482(10)
C97 C98 1.341(11)
C97 C102 1.432(10)
C98 H98 0.9500
C98 C99 1.411(11)
C99 H99 0.9500
C99 C100 1.388(11)
C100 H100 0.9500
C100 C101 1.431(10)
C101 C102 1.406(9)
C101 C106 1.409(11)
C102 C103 1.437(10)
C103 C104 1.362(11)
C104 H104 0.9500
C104 C105 1.419(11)
C105 H105 0.9500
C105 C106 1.344(11)
C106 H106 0.9500
C107 H10A 0.9800
C107 H10B 0.9800
C107 H10C 0.9800
C108 H10D 0.9800
C108 H10E 0.9800
C108 H10F 0.9800
C109 H10G 0.9800
C109 H10H 0.9800
C109 H10I 0.9800
C110 H11A 0.9800
C110 H11B 0.9800
C110 H11C 0.9800
N27 C111 1.464(9)
N27 C121 1.461(8)
N27 C122 1.473(9)
N28 H27N 0.76(8)
N28 C117 1.461(9)
N28 C123 1.464(9)
N28 C124 1.491(9)
C111 C112 1.386(10)
C111 C116 1.446(9)
C112 H112 0.9500
C112 C113 1.392(12)
C113 H113 0.9500
C113 C114 1.372(11)
C114 H114 0.9500
C114 C115 1.410(10)
C115 C116 1.403(10)
C115 C120 1.437(10)
C116 C117 1.420(9)
C117 C118 1.390(10)
C118 H118 0.9500
C118 C119 1.385(12)
C119 H119 0.9500
C119 C120 1.376(11)
C120 H120 0.9500
C121 H12A 0.9800
C121 H12B 0.9800
C121 H12C 0.9800
C122 H12D 0.9800
C122 H12E 0.9800
C122 H12F 0.9800
C123 H12G 0.9800
C123 H12H 0.9800
C123 H12I 0.9800
C124 H12J 0.9800
C124 H12K 0.9800
C124 H12L 0.9800
N29 C125 1.532(10)
N29 C135 1.430(11)
N29 C136 1.468(10)
N30 H30N 0.81(10)
N30 C131 1.424(11)
N30 C137 1.511(13)
N30 C138 1.501(12)
C125 C126 1.369(13)
C125 C130 1.408(12)
C126 H126 0.9500
C126 C127 1.485(12)
C127 H127 0.9500
C127 C128 1.268(13)
C128 H128 0.9500
C128 C129 1.437(13)
C129 C130 1.423(12)
C129 C134 1.484(14)
C130 C131 1.454(13)
C131 C132 1.421(14)
C132 H132 0.9500
C132 C133 1.457(15)
C133 H133 0.9500
C133 C134 1.345(15)
C134 H134 0.9500
C135 H13B 0.9800
C135 H13C 0.9800
C135 H13D 0.9800
C136 H13E 0.9800
C136 H13F 0.9800
C136 H13G 0.9800
C137 H13H 0.9800
C137 H13I 0.9800
C137 H13J 0.9800
C138 H13K 0.9800
C138 H13L 0.9800
C138 H13M 0.9800
N31 H32N 1.24(7)
N31 C139 1.463(11)
N31 C149 1.492(10)
N31 C150 1.475(11)
N32 H32N 1.45(7)
N32 C145 1.469(9)
N32 C151 1.494(9)
N32 C152 1.509(10)
C139 C140 1.384(11)
C139 C144 1.429(11)
C140 H140 0.9500
C140 C141 1.404(13)
C141 H141 0.9500
C141 C142 1.360(13)
C142 H142 0.9500
C142 C143 1.395(11)
C143 C144 1.443(11)
C143 C148 1.432(12)
C144 C145 1.416(10)
C145 C146 1.354(11)
C146 H146 0.9500
C146 C147 1.398(12)
C147 H147 0.9500
C147 C148 1.349(13)
C148 H148 0.9500
C149 H14A 0.9800
C149 H14B 0.9800
C149 H14C 0.9800
C150 H15A 0.9800
C150 H15B 0.9800
C150 H15C 0.9800
C151 H15D 0.9800
C151 H15E 0.9800
C151 H15F 0.9800
C152 H15G 0.9800
C152 H15H 0.9800
C152 H15I 0.9800

loop_
_geom_hbond_atom_site_label_D
_geom_hbond_atom_site_label_H
_geom_hbond_atom_site_label_A
_geom_hbond_distance_DH
_geom_hbond_distance_HA
_geom_hbond_distance_DA
_geom_hbond_angle_DHA
_geom_hbond_site_symmetry_A
N1 H1 O14 0.88 2.06 2.892(8) 156.7 .
N2 H2 O7 0.88 1.90 2.773(8) 169.2 1_655
N3 H3A O1 0.88 2.06 2.896(8) 157.9 1_455
N4 H4 O12 0.88 1.88 2.739(8) 165.1 .
N5 H5 O6 0.88 2.00 2.844(7) 160.9 .
N6 H6 O16 0.88 1.91 2.770(8) 166.4 .
N7 H7 O10 0.88 2.09 2.927(8) 159.4 .
N8 H8A O4 0.88 1.89 2.751(8) 164.7 .
N9 H9 O30 0.88 2.06 2.903(8) 160.9 .
N10 H10 O24 0.88 1.96 2.823(8) 166.0 .
N11 H11 O18 0.88 2.06 2.898(7) 158.3 .
N12 H12 O27 0.88 1.92 2.783(8) 165.7 1_655
N13 H13A O22 0.88 2.10 2.931(8) 156.2 1_455
N14 H14 O32 0.88 1.94 2.807(7) 168.1 .
N15 H15 O26 0.88 2.11 2.946(7) 157.5 .
N16 H16 O20 0.88 1.90 2.763(8) 167.8 .
N17 H17N N18 1.15(9) 1.48(9) 2.616(10) 167(7) .
N19 H19N N20 0.78(9) 1.99(9) 2.608(9) 135(8) .
N21 H21N N22 1.09(9) 1.55(9) 2.596(9) 159(7) .
N24 H24N N23 0.98(9) 1.64(9) 2.585(10) 160(7) .
N25 H25N N26 1.32(8) 1.33(8) 2.576(9) 152(6) .
N28 H27N N27 0.76(8) 1.97(8) 2.602(8) 140(8) .
N30 H30N N29 0.81(10) 1.89(11) 2.591(13) 145(10) .
N31 H32N N32 1.24(7) 1.45(7) 2.581(8) 148(6) .
C108 H10E O28 0.98 2.35 3.251(10) 151.7 2_556
C108 H10F O8 0.98 2.41 3.389(11) 173.6 .
C109 H10I O21 0.98 2.48 3.221(10) 131.7 2_656
C123 H12G O31 0.98 2.46 3.433(10) 173.3 2_657
C135 H13C O3 0.98 2.27 3.209(10) 160.7 1_455
C136 H13F O23 0.98 2.37 3.341(11) 170.6 2_657
C150 H15C O11 0.98 2.53 3.462(11) 159.0 .
C151 H15F O23 0.98 2.55 3.523(9) 174.5 2_657
C152 H15H O32 0.98 2.56 3.527(11) 169.4 1_565
C44 H44 O29 0.95 2.43 3.337(9) 160.2 1_565
C51 H51A O2 0.98 2.56 3.290(11) 131.1 2_656
C53 H53B O2 0.98 2.55 3.239(10) 127.1 2_656
C54 H54B O28 0.98 2.37 3.337(10) 169.4 1_565
C54 H54C O8 0.98 2.31 3.205(10) 150.5 2_556
C58 H58 O21 0.95 2.43 3.346(9) 163.0 .
C63 H63 O13 0.95 2.56 3.386(9) 146.1 .
C66 H66A O9 0.98 2.36 3.243(11) 150.2 2_646
C67 H67A O19 0.98 2.47 3.445(10) 173.4 .
C67 H67B O15 0.98 2.36 3.232(10) 147.4 2_646
C68 H68B O9 0.98 2.54 3.282(10) 132.3 2_646
C78 H78 O2 0.95 2.40 3.335(9) 169.9 2_656
C79 H79B O29 0.98 2.42 3.246(11) 141.4 1_565
C80 H80B O19 0.98 2.31 3.208(10) 152.7 1_565
C80 H80C O15 0.98 2.38 3.353(10) 171.4 2_656
C82 H82C O29 0.98 2.46 3.347(12) 149.7 1_565
C86 H86 O17 0.95 2.59 3.469(10) 154.2 2_657
C92 H92 O17 0.95 2.59 3.452(10) 151.1 2_657
C93 H93C O31 0.98 2.34 3.303(11) 168.9 2_657
C94 H94A O11 0.98 2.33 3.194(11) 147.2 .
C95 H95B O11 0.98 2.36 3.162(12) 138.3 .
C96 H96A O31 0.98 2.54 3.495(11) 163.8 2_657
C106 H106 O9 0.95 2.39 3.282(9) 157.1 .
C112 H112 O3 0.95 2.51 3.405(9) 156.5 .
C112 H112 O4 0.95 2.54 3.355(9) 143.4 .
C118 H118 O31 0.95 2.47 3.360(9) 155.2 2_657
C106 H106 O9 0.95 2.39 3.282(9) 157.1 .
C112 H112 O3 0.95 2.51 3.405(9) 156.5 .
C112 H112 O4 0.95 2.54 3.355(9) 143.4 .
C118 H118 O31 0.95 2.47 3.360(9) 155.2 2_657
C134 H134 O25 0.95 2.51 3.379(12) 151.7 2_557
C140 H140 O11 0.95 2.59 3.451(11) 150.1 .
C146 H146 O23 0.95 2.51 3.403(10) 156.3 2_657

loop_
_geom_torsion_atom_site_label_1
_geom_torsion_atom_site_label_2
_geom_torsion_atom_site_label_3
_geom_torsion_atom_site_label_4
_geom_torsion
C2 N2 C1 O1 178.1(8)
C2 N2 C1 C3 -2.4(12)
C1 N2 C2 O2 -179.0(8)
C1 N2 C2 N1 -2.1(12)
C4 N1 C2 O2 -177.3(8)
C4 N1 C2 N2 5.7(11)
O1 C1 C3 C4 -176.9(8)
N2 C1 C3 C4 3.6(11)
C1 C3 C4 N1 -0.3(12)
C1 C3 C4 C5 178.8(7)
C2 N1 C4 C3 -4.8(11)
C2 N1 C4 C5 176.1(7)
N1 C4 C5 O3 176.3(7)
N1 C4 C5 O4 -2.9(11)
C3 C4 C5 O3 -2.9(12)
C3 C4 C5 O4 177.9(9)
C9 N3 C6 O5 -179.5(8)
C9 N3 C6 N4 -1.1(11)
C7 N4 C6 O5 -178.1(8)
C7 N4 C6 N3 3.5(12)
C6 N4 C7 O6 179.2(7)
C6 N4 C7 C8 -4.1(12)
O6 C7 C8 C9 178.7(8)
N4 C7 C8 C9 2.2(11)
C7 C8 C9 N3 0.0(12)
C7 C8 C9 C10 176.7(7)
C6 N3 C9 C8 -0.5(12)
C6 N3 C9 C10 -177.4(7)
N3 C9 C10 O7 2.8(12)
N3 C9 C10 O8 -178.9(8)
C8 C9 C10 O7 -174.1(8)
C8 C9 C10 O8 4.3(12)
C14 N5 C11 O9 -177.4(8)
C14 N5 C11 N6 1.5(11)
C12 N6 C11 O9 176.6(8)
C12 N6 C11 N5 -2.3(11)
C11 N6 C12 O10 -179.8(9)
C11 N6 C12 C13 1.6(12)
O10 C12 C13 C14 -178.5(10)
N6 C12 C13 C14 -0.2(13)
C12 C13 C14 N5 -0.5(14)
C12 C13 C14 C15 179.0(8)
C11 N5 C14 C13 -0.2(12)
C11 N5 C14 C15 -179.8(7)
N5 C14 C15 O11 -168.5(8)
N5 C14 C15 O12 14.4(13)
C13 C14 C15 O11 11.9(14)
C13 C14 C15 O12 -165.1(10)
C17 N8 C16 O13 -179.3(7)
C17 N8 C16 N7 2.1(10)
C19 N7 C16 O13 -178.7(7)
C19 N7 C16 N8 -0.1(9)
C16 N8 C17 O14 179.1(7)
C16 N8 C17 C18 -3.4(10)
O14 C17 C18 C19 -179.7(7)
N8 C17 C18 C19 2.9(10)
C17 C18 C19 N7 -1.3(11)
C17 C18 C19 C20 -179.3(7)
C16 N7 C19 C18 -0.2(11)
C16 N7 C19 C20 177.9(6)
N7 C19 C20 O15 -177.7(7)
N7 C19 C20 O16 2.1(10)
C18 C19 C20 O15 0.4(12)
C18 C19 C20 O16 -179.8(8)
C22 N10 C21 O17 -178.2(8)
C22 N10 C21 N9 -0.8(12)
C24 N9 C21 O17 176.9(8)
C24 N9 C21 N10 -0.4(11)
C21 N10 C22 O18 -178.5(7)
C21 N10 C22 C23 3.2(11)
O18 C22 C23 C24 177.2(7)
N10 C22 C23 C24 -4.6(10)
C22 C23 C24 N9 3.7(10)
C22 C23 C24 C25 -179.3(7)
C21 N9 C24 C23 -1.1(11)
C21 N9 C24 C25 -178.3(7)
N9 C24 C25 O19 174.9(8)
N9 C24 C25 O20 -4.6(11)
C23 C24 C25 O19 -2.2(12)
C23 C24 C25 O20 178.3(8)
C27 N12 C26 O21 -177.8(7)
C27 N12 C26 N11 0.3(11)
C29 N11 C26 O21 176.4(7)
C29 N11 C26 N12 -1.7(10)
C26 N12 C27 O22 -178.7(7)
C26 N12 C27 C28 3.3(11)
O22 C27 C28 C29 176.4(8)
N12 C27 C28 C29 -5.7(11)
C27 C28 C29 N11 4.7(11)
C27 C28 C29 C30 -173.8(7)
C26 N11 C29 C28 -0.8(11)
C26 N11 C29 C30 177.7(6)
N11 C29 C30 O23 176.2(7)
N11 C29 C30 O24 -5.8(10)
C28 C29 C30 O23 -5.2(11)
C28 C29 C30 O24 172.8(7)
C32 N14 C31 O25 -177.8(8)
C32 N14 C31 N13 1.3(10)
C34 N13 C31 O25 177.7(8)
C34 N13 C31 N14 -1.4(10)
C31 N14 C32 O26 -177.0(7)
C31 N14 C32 C33 0.9(11)
O26 C32 C33 C34 174.5(8)
N14 C32 C33 C34 -3.2(11)
C32 C33 C34 N13 3.3(12)
C32 C33 C34 C35 -176.1(7)
C31 N13 C34 C33 -0.8(12)
C31 N13 C34 C35 178.6(7)
N13 C34 C35 O27 -7.9(11)
N13 C34 C35 O28 171.6(8)
C33 C34 C35 O27 171.5(8)
C33 C34 C35 O28 -8.9(13)
C39 N15 C36 O29 177.6(8)
C39 N15 C36 N16 2.8(11)
C37 N16 C36 O29 -177.0(8)
C37 N16 C36 N15 -2.2(12)
C36 N16 C37 O30 -179.9(7)
C36 N16 C37 C38 0.0(11)
O30 C37 C38 C39 -178.3(7)
N16 C37 C38 C39 1.8(10)
C37 C38 C39 N15 -1.3(10)
C37 C38 C39 C40 177.3(6)
C36 N15 C39 C38 -1.2(11)
C36 N15 C39 C40 -179.8(7)
N15 C39 C40 O31 167.5(7)
N15 C39 C40 O32 -10.2(10)
C38 C39 C40 O31 -11.1(11)
C38 C39 C40 O32 171.2(7)
C51 N17 C41 C42 -55.9(10)
C51 N17 C41 C46 125.4(8)
C52 N17 C41 C42 70.4(10)
C52 N17 C41 C46 -108.3(8)
N17 C41 C42 C43 -175.0(7)
C46 C41 C42 C43 3.8(13)
C41 C42 C43 C44 -1.6(13)
C42 C43 C44 C45 -0.3(13)
C43 C44 C45 C46 -0.2(12)
C43 C44 C45 C50 -177.1(7)
N17 C41 C46 C45 174.8(6)
N17 C41 C46 C47 -4.8(11)
C42 C41 C46 C45 -4.0(11)
C42 C41 C46 C47 176.4(7)
C44 C45 C46 C41 2.2(10)
C44 C45 C46 C47 -178.1(7)
C50 C45 C46 C41 179.3(6)
C50 C45 C46 C47 -1.0(10)
C41 C46 C47 N18 0.8(11)
C41 C46 C47 C48 179.9(7)
C45 C46 C47 N18 -178.9(6)
C45 C46 C47 C48 0.3(11)
C53 N18 C47 C46 -117.6(8)
C53 N18 C47 C48 63.2(9)
C54 N18 C47 C46 117.2(8)
C54 N18 C47 C48 -62.0(9)
N18 C47 C48 C49 179.4(7)
C46 C47 C48 C49 0.2(12)
C47 C48 C49 C50 0.0(12)
C48 C49 C50 C45 -0.8(12)
C44 C45 C50 C49 178.4(8)
C46 C45 C50 C49 1.3(11)
C65 N20 C55 C56 70.3(9)
C65 N20 C55 C60 -106.6(8)
C66 N20 C55 C56 -54.9(9)
C66 N20 C55 C60 128.2(7)
N20 C55 C56 C57 -174.5(7)
C60 C55 C56 C57 2.2(12)
C55 C56 C57 C58 -0.6(13)
C56 C57 C58 C59 -0.7(13)
C57 C58 C59 C60 0.5(11)
C57 C58 C59 C64 -178.6(7)
N20 C55 C60 C59 174.5(6)
N20 C55 C60 C61 -6.2(10)
C56 C55 C60 C59 -2.3(10)
C56 C55 C60 C61 176.9(7)
C58 C59 C60 C55 1.0(10)
C58 C59 C60 C61 -178.3(6)
C64 C59 C60 C55 -179.9(6)
C64 C59 C60 C61 0.8(9)
C55 C60 C61 N19 0.6(10)
C55 C60 C61 C62 179.4(7)
C59 C60 C61 N19 179.9(6)
C59 C60 C61 C62 -1.4(10)
C67 N19 C61 C60 116.2(7)
C67 N19 C61 C62 -62.6(9)
C68 N19 C61 C60 -114.2(7)
C68 N19 C61 C62 67.0(9)
N19 C61 C62 C63 179.3(7)
C60 C61 C62 C63 0.5(11)
C61 C62 C63 C64 1.1(12)
C62 C63 C64 C59 -1.6(11)
C58 C59 C64 C63 179.8(7)
C60 C59 C64 C63 0.7(10)
C79 N21 C69 C70 -64.7(9)
C79 N21 C69 C74 117.6(7)
C80 N21 C69 C70 59.9(9)
C80 N21 C69 C74 -117.8(7)
N21 C69 C70 C71 -178.0(7)
C74 C69 C70 C71 -0.5(12)
C69 C70 C71 C72 1.4(12)
C70 C71 C72 C73 -2.2(12)
C71 C72 C73 C74 2.0(11)
C71 C72 C73 C78 -177.3(7)
N21 C69 C74 C73 177.9(6)
N21 C69 C74 C75 0.1(11)
C70 C69 C74 C73 0.3(11)
C70 C69 C74 C75 -177.5(7)
C72 C73 C74 C69 -1.0(10)
C72 C73 C74 C75 177.0(6)
C78 C73 C74 C69 178.3(6)
C78 C73 C74 C75 -3.7(10)
C69 C74 C75 N22 4.0(11)
C69 C74 C75 C76 -177.8(7)
C73 C74 C75 N22 -173.8(6)
C73 C74 C75 C76 4.4(10)
C81 N22 C75 C74 107.9(8)
C81 N22 C75 C76 -70.4(9)
C82 N22 C75 C74 -125.5(7)
C82 N22 C75 C76 56.3(10)
N22 C75 C76 C77 174.2(7)
C74 C75 C76 C77 -3.9(12)
C75 C76 C77 C78 2.6(13)
C76 C77 C78 C73 -1.9(12)
C72 C73 C78 C77 -178.2(7)
C74 C73 C78 C77 2.5(11)
C93 N23 C83 C84 59.8(10)
C93 N23 C83 C88 -119.5(8)
C94 N23 C83 C84 -64.6(10)
C94 N23 C83 C88 116.1(8)
N23 C83 C84 C85 179.7(7)
C88 C83 C84 C85 -0.9(12)
C83 C84 C85 C86 1.3(13)
C84 C85 C86 C87 -3.9(13)
C85 C86 C87 C88 6.0(12)
C85 C86 C87 C92 -177.5(8)
C86 C87 C88 C83 -5.5(11)
C86 C87 C88 C89 176.8(7)
C92 C87 C88 C83 178.1(7)
C92 C87 C88 C89 0.4(11)
N23 C83 C88 C87 -177.5(7)
N23 C83 C88 C89 0.0(12)
C84 C83 C88 C87 3.1(11)
C84 C83 C88 C89 -179.4(7)
C83 C88 C89 N24 7.5(11)
C83 C88 C89 C90 -174.3(8)
C87 C88 C89 N24 -174.9(6)
C87 C88 C89 C90 3.3(11)
C95 N24 C89 C88 -137.6(7)
C95 N24 C89 C90 44.2(11)
C96 N24 C89 C88 102.0(8)
C96 N24 C89 C90 -76.2(10)
N24 C89 C90 C91 175.5(7)
C88 C89 C90 C91 -2.6(13)
C89 C90 C91 C92 -2.1(14)
C90 C91 C92 C87 5.7(13)
C86 C87 C92 C91 178.7(8)
C88 C87 C92 C91 -5.0(12)
C107 N25 C97 C98 -69.2(9)
C107 N25 C97 C102 110.0(7)
C108 N25 C97 C98 56.7(10)
C108 N25 C97 C102 -124.1(7)
N25 C97 C98 C99 -179.4(7)
C102 C97 C98 C99 1.4(12)
C97 C98 C99 C100 -0.7(13)
C98 C99 C100 C101 -1.1(11)
C99 C100 C101 C102 2.2(10)
C99 C100 C101 C106 179.8(7)
C100 C101 C102 C97 -1.5(10)
C100 C101 C102 C103 176.1(6)
C106 C101 C102 C97 -179.1(6)
C106 C101 C102 C103 -1.5(10)
N25 C97 C102 C101 -179.5(6)
N25 C97 C102 C103 3.1(10)
C98 C97 C102 C101 -0.3(11)
C98 C97 C102 C103 -177.7(7)
C97 C102 C103 N26 2.9(10)
C97 C102 C103 C104 -178.6(7)
C101 C102 C103 N26 -174.5(6)
C101 C102 C103 C104 3.9(10)
C109 N26 C103 C102 -126.5(7)
C109 N26 C103 C104 55.1(9)
C110 N26 C103 C102 108.1(7)
C110 N26 C103 C104 -70.3(8)
N26 C103 C104 C105 177.0(7)
C102 C103 C104 C105 -1.4(11)
C103 C104 C105 C106 -3.8(12)
C104 C105 C106 C101 6.2(12)
C100 C101 C106 C105 178.9(7)
C102 C101 C106 C105 -3.5(11)
C121 N27 C111 C112 57.6(8)
C121 N27 C111 C116 -123.0(7)
C122 N27 C111 C112 -67.1(8)
C122 N27 C111 C116 112.2(7)
N27 C111 C112 C113 178.3(7)
C116 C111 C112 C113 -1.0(11)
C111 C112 C113 C114 -0.9(12)
C112 C113 C114 C115 2.4(12)
C113 C114 C115 C116 -2.0(11)
C113 C114 C115 C120 178.5(7)
C114 C115 C116 C111 0.1(10)
C114 C115 C116 C117 -178.3(6)
C120 C115 C116 C111 179.7(6)
C120 C115 C116 C117 1.2(10)
N27 C111 C116 C115 -177.9(6)
N27 C111 C116 C117 0.5(10)
C112 C111 C116 C115 1.4(10)
C112 C111 C116 C117 179.8(6)
C111 C116 C117 N28 2.9(9)
C111 C116 C117 C118 -178.5(6)
C115 C116 C117 N28 -178.7(6)
C115 C116 C117 C118 -0.1(10)
C123 N28 C117 C116 -119.8(7)
C123 N28 C117 C118 61.5(8)
C124 N28 C117 C116 113.9(7)
C124 N28 C117 C118 -64.8(8)
N28 C117 C118 C119 178.4(6)
C116 C117 C118 C119 -0.2(11)
C117 C118 C119 C120 -0.6(12)
C118 C119 C120 C115 1.7(12)
C114 C115 C120 C119 177.6(7)
C116 C115 C120 C119 -2.0(11)
C135 N29 C125 C126 65.2(10)
C135 N29 C125 C130 -114.7(9)
C136 N29 C125 C126 -64.2(10)
C136 N29 C125 C130 115.9(9)
N29 C125 C126 C127 -178.9(7)
C130 C125 C126 C127 1.1(13)
C125 C126 C127 C128 -2.1(13)
C126 C127 C128 C129 2.3(14)
C127 C128 C129 C130 -1.5(13)
C127 C128 C129 C134 175.7(9)
N29 C125 C130 C129 179.7(7)
N29 C125 C130 C131 0.3(12)
C126 C125 C130 C129 -0.2(12)
C126 C125 C130 C131 -179.6(8)
C128 C129 C130 C125 0.3(11)
C128 C129 C130 C131 179.7(7)
C134 C129 C130 C125 -176.8(8)
C134 C129 C130 C131 2.7(12)
C137 N30 C131 C130 -107.3(9)
C137 N30 C131 C132 72.4(12)
C138 N30 C131 C130 132.1(9)
C138 N30 C131 C132 -48.2(13)
C125 C130 C131 N30 -5.7(12)
C125 C130 C131 C132 174.5(8)
C129 C130 C131 N30 174.9(7)
C129 C130 C131 C132 -4.8(12)
N30 C131 C132 C133 -178.3(9)
C130 C131 C132 C133 1.4(14)
C131 C132 C133 C134 4.9(15)
C132 C133 C134 C129 -7.0(14)
C128 C129 C134 C133 -173.8(8)
C130 C129 C134 C133 3.3(13)
C149 N31 C139 C140 68.6(10)
C149 N31 C139 C144 -110.8(8)
C150 N31 C139 C140 -58.5(10)
C150 N31 C139 C144 122.1(7)
N31 C139 C140 C141 -178.6(8)
C144 C139 C140 C141 0.8(12)
C139 C140 C141 C142 -0.3(14)
C140 C141 C142 C143 0.1(14)
C141 C142 C143 C144 -0.4(12)
C141 C142 C143 C148 179.7(8)
N31 C139 C144 C143 178.4(6)
N31 C139 C144 C145 -1.4(11)
C140 C139 C144 C143 -1.1(11)
C140 C139 C144 C145 179.1(7)
C142 C143 C144 C139 0.9(11)
C142 C143 C144 C145 -179.3(7)
C148 C143 C144 C139 -179.2(7)
C148 C143 C144 C145 0.6(11)
C139 C144 C145 N32 -2.0(11)
C139 C144 C145 C146 178.1(7)
C143 C144 C145 N32 178.2(6)
C143 C144 C145 C146 -1.7(11)
C151 N32 C145 C144 120.1(7)
C151 N32 C145 C146 -60.0(9)
C152 N32 C145 C144 -115.1(7)
C152 N32 C145 C146 64.9(9)
N32 C145 C146 C147 -178.7(7)
C144 C145 C146 C147 1.3(12)
C145 C146 C147 C148 0.4(13)
C146 C147 C148 C143 -1.4(12)
C142 C143 C148 C147 -179.2(8)
C144 C143 C148 C147 0.9(12)

loop_
_platon_squeeze_void_nr
_platon_squeeze_void_average_x
_platon_squeeze_void_average_y
_platon_squeeze_void_average_z
_platon_squeeze_void_volume
_platon_squeeze_void_count_electrons
1 0.399 0.047 0.240 136.4 41.4
2 0.895 0.096 0.241 129.8 38.9
3 0.853 0.272 0.532 12.4 0.6
4 0.105 0.596 0.759 129.8 39.0
5 0.601 0.547 0.760 136.3 41.3
6 0.147 0.772 0.468 12.4 0.7
